data_4349028
loop_
_publ_author_name
'Saleh, Mahmoud'
'Powell, Douglas R.'
'Wehmschulte, Rudolf J.'

_publ_section_title
;
 Chlorination of 1-Carba-closo-dodecaborate and
 1-Ammonio-closo-dodecaborate Anions.
;
_journal_issue 20
_journal_name_full 'Inorganic chemistry'
_journal_page_first 10617
_journal_page_last 10627
_journal_paper_doi 10.1021/acs.inorgchem.6b01867
_journal_volume 55
_journal_year 2016
_chemical_formula_moiety 'C7 H19 Al B12 Cl11 N'
_chemical_formula_sum 'C7 H19 Al B12 Cl11 N'
_chemical_formula_weight 663.88
_space_group_crystal_system monoclinic
_space_group_IT_number 14
_space_group_name_Hall '-P 2yn'
_space_group_name_H-M_alt 'P 1 21/n 1'
_atom_sites_solution_hydrogens geom
_atom_sites_solution_primary direct
_atom_sites_solution_secondary difmap
_audit_creation_method SHELXL-2014/7
_cell_angle_alpha 90
_cell_angle_beta 91.846(2)
_cell_angle_gamma 90
_cell_formula_units_Z 8
_cell_length_a 19.552(2)
_cell_length_b 9.8336(13)
_cell_length_c 27.237(4)
_cell_measurement_reflns_used 9968
_cell_measurement_temperature 100(2)
_cell_measurement_theta_max 29.79
_cell_measurement_theta_min 2.20
_cell_volume 5234.0(12)
_computing_cell_refinement 'SAINT (Bruker, 2007)'
_computing_data_collection 'APEX2 (Bruker, 2007)'
_computing_data_reduction 'SAINT (Bruker, 2007)'
_computing_molecular_graphics 'XP (Bruker, 2002)'
_computing_publication_material 'SHELXL-2014/7 (Sheldrick, 2014)'
_computing_structure_refinement 'SHELXL-2014/7 (Sheldrick, 2014)'
_computing_structure_solution 'SHELXS-97 (Sheldrick, 2008)'
_diffrn_ambient_temperature 100(2)
_diffrn_measured_fraction_theta_full 0.996
_diffrn_measured_fraction_theta_max 0.994
_diffrn_measurement_device_type 'Bruker APEX CCD'
_diffrn_measurement_method '\f and \w scans'
_diffrn_radiation_type MoK\a
_diffrn_radiation_wavelength 0.71073
_diffrn_reflns_av_R_equivalents 0.0601
_diffrn_reflns_av_unetI/netI 0.0644
_diffrn_reflns_Laue_measured_fraction_full 0.996
_diffrn_reflns_Laue_measured_fraction_max 0.994
_diffrn_reflns_limit_h_max 24
_diffrn_reflns_limit_h_min -24
_diffrn_reflns_limit_k_max 12
_diffrn_reflns_limit_k_min 0
_diffrn_reflns_limit_l_max 33
_diffrn_reflns_limit_l_min 0
_diffrn_reflns_number 39156
_diffrn_reflns_point_group_measured_fraction_full 0.996
_diffrn_reflns_point_group_measured_fraction_max 0.994
_diffrn_reflns_theta_full 25.242
_diffrn_reflns_theta_max 26.000
_diffrn_reflns_theta_min 1.263
_exptl_absorpt_coefficient_mu 1.204
_exptl_absorpt_correction_T_max 0.869
_exptl_absorpt_correction_T_min 0.584
_exptl_absorpt_correction_type multi-scan
_exptl_absorpt_process_details 'SADABS (Bruker, 2002)'
_exptl_crystal_colour colourless
_exptl_crystal_density_diffrn 1.685
_exptl_crystal_description block
_exptl_crystal_F_000 2624
_exptl_crystal_size_max 0.500
_exptl_crystal_size_mid 0.220
_exptl_crystal_size_min 0.120
_refine_diff_density_max 1.380
_refine_diff_density_min -1.497
_refine_diff_density_rms 0.340
_refine_ls_extinction_method none
_refine_ls_goodness_of_fit_ref 1.017
_refine_ls_hydrogen_treatment constr
_refine_ls_matrix_type full
_refine_ls_number_parameters 590
_refine_ls_number_reflns 39156
_refine_ls_number_restraints 0
_refine_ls_restrained_S_all 1.017
_refine_ls_R_factor_all 0.0947
_refine_ls_R_factor_gt 0.0634
_refine_ls_shift/su_max 0.004
_refine_ls_shift/su_mean 0.001
_refine_ls_structure_factor_coef Fsqd
_refine_ls_weighting_details 'w=1/[\s^2^(Fo^2^)+(0.0450P)^2^+36.2000P] where P=(Fo^2^+2Fc^2^)/3'
_refine_ls_weighting_scheme calc
_refine_ls_wR_factor_gt 0.1610
_refine_ls_wR_factor_ref 0.1796
_reflns_Friedel_coverage 0.000
_reflns_number_gt 27588
_reflns_number_total 39156
_reflns_threshold_expression 'I > 2\s(I)'
_cod_data_source_file ic6b01867_si_002.cif
_cod_data_source_block '[Et2Al][4]'
_cod_depositor_comments
;
The following automatic conversions were performed:

data name '_iucr_refine_instruction_details' was replaced with
'_iucr_refine_instructions_details' as specified in the replacement
file 'data/replacement-values/replacement_tags.lst'.

Automatic conversion script
Id: cif_correct_tags 9268 2022-04-12 08:56:07Z antanas 
;
_cod_original_sg_symbol_H-M 'P 21/n'
_cod_database_code 4349028
_shelx_space_group_comment
; 
The symmetry employed for this shelxl refinement is uniquely defined 
by the following loop, which should always be used as a source of 
symmetry information in preference to the above space-group names. 
They are only intended as comments. 
;
_shelx_estimated_absorpt_t_min 0.584
_shelx_estimated_absorpt_t_max 0.869

loop_
_space_group_symop_operation_xyz
'x, y, z'
'-x+1/2, y+1/2, -z+1/2'
'-x, -y, -z'
'x-1/2, -y-1/2, z-1/2'

loop_
_atom_site_label
_atom_site_type_symbol
_atom_site_fract_x
_atom_site_fract_y
_atom_site_fract_z
_atom_site_U_iso_or_equiv
_atom_site_adp_type
_atom_site_occupancy
_atom_site_site_symmetry_order
_atom_site_calc_flag
_atom_site_refinement_flags_posn
_atom_site_refinement_flags_adp
Cl1_1 Cl 0.45654(10) 0.8356(2) 0.75091(8) 0.0156(5) Uani 1 1 d . .
Cl2_1 Cl 0.38315(10) 0.5546(2) 0.69008(7) 0.0136(5) Uani 1 1 d . .
Cl3_1 Cl 0.54627(11) 0.6823(2) 0.65115(8) 0.0179(5) Uani 1 1 d . .
Cl4_1 Cl 0.64897(10) 0.7800(2) 0.76163(8) 0.0186(5) Uani 1 1 d . .
Cl5_1 Cl 0.54112(11) 0.7195(2) 0.86699(8) 0.0201(5) Uani 1 1 d . .
Cl6_1 Cl 0.37811(11) 0.5723(2) 0.82133(8) 0.0176(5) Uani 1 1 d . .
Cl7_1 Cl 0.51275(10) 0.3317(2) 0.65290(7) 0.0146(5) Uani 1 1 d . .
Cl8_1 Cl 0.68165(10) 0.4682(2) 0.69926(8) 0.0165(5) Uani 1 1 d . .
Cl9_1 Cl 0.67830(11) 0.4931(2) 0.83784(8) 0.0190(5) Uani 1 1 d . .
Cl10_1 Cl 0.50745(11) 0.3681(2) 0.87816(8) 0.0204(5) Uani 1 1 d . .
Cl11_1 Cl 0.41113(11) 0.2507(2) 0.76428(8) 0.0167(5) Uani 1 1 d . .
Al1_1 Al 0.35631(13) 0.7904(3) 0.69545(10) 0.0155(6) Uani 1 1 d . .
N1_1 N 0.5957(4) 0.2016(6) 0.7729(2) 0.0139(16) Uani 1 1 d . .
C1_1 C 0.2828(4) 0.8247(8) 0.7390(3) 0.0164(19) Uani 1 1 d . .
H1A_1 H 0.2382 0.8114 0.7214 0.020 Uiso 1 1 calc R U
H1B_1 H 0.2855 0.7607 0.7671 0.020 Uiso 1 1 calc R U
C2_1 C 0.2890(5) 0.9719(8) 0.7576(4) 0.025(2) Uani 1 1 d . .
H2A_1 H 0.3327 0.9834 0.7759 0.037 Uiso 1 1 calc R U
H2B_1 H 0.2512 0.9917 0.7793 0.037 Uiso 1 1 calc R U
H2C_1 H 0.2870 1.0345 0.7296 0.037 Uiso 1 1 calc R U
C3_1 C 0.3758(5) 0.8847(9) 0.6356(3) 0.027(2) Uani 1 1 d . .
H3A_1 H 0.3991 0.8202 0.6138 0.032 Uiso 1 1 calc R U
H3B_1 H 0.3317 0.9093 0.6192 0.032 Uiso 1 1 calc R U
C4_1 C 0.4194(5) 1.0131(10) 0.6398(4) 0.035(3) Uani 1 1 d . .
H4A_1 H 0.3989 1.0761 0.6630 0.053 Uiso 1 1 calc R U
H4B_1 H 0.4215 1.0566 0.6075 0.053 Uiso 1 1 calc R U
H4C_1 H 0.4657 0.9891 0.6516 0.053 Uiso 1 1 calc R U
C5_1 C 0.5745(4) 0.1313(8) 0.8193(3) 0.018(2) Uani 1 1 d . .
H5A_1 H 0.5919 0.0378 0.8196 0.028 Uiso 1 1 calc R U
H5B_1 H 0.5245 0.1300 0.8204 0.028 Uiso 1 1 calc R U
H5C_1 H 0.5935 0.1806 0.8479 0.028 Uiso 1 1 calc R U
C6_1 C 0.5702(4) 0.1142(8) 0.7305(3) 0.018(2) Uani 1 1 d . .
H6A_1 H 0.5866 0.1515 0.6996 0.027 Uiso 1 1 calc R U
H6B_1 H 0.5200 0.1131 0.7295 0.027 Uiso 1 1 calc R U
H6C_1 H 0.5874 0.0213 0.7349 0.027 Uiso 1 1 calc R U
C7_1 C 0.6727(4) 0.1964(8) 0.7723(3) 0.018(2) Uani 1 1 d . .
H7A_1 H 0.6881 0.1027 0.7778 0.028 Uiso 1 1 calc R U
H7B_1 H 0.6919 0.2552 0.7983 0.028 Uiso 1 1 calc R U
H7C_1 H 0.6880 0.2279 0.7403 0.028 Uiso 1 1 calc R U
B1_1 B 0.4978(5) 0.6701(9) 0.7582(4) 0.013(2) Uani 1 1 d . .
B2_1 B 0.4609(5) 0.5316(9) 0.7282(3) 0.012(2) Uani 1 1 d . .
B3_1 B 0.5400(5) 0.5950(9) 0.7082(3) 0.012(2) Uani 1 1 d . .
B4_1 B 0.5875(5) 0.6456(9) 0.7619(4) 0.013(2) Uani 1 1 d . .
B5_1 B 0.5359(5) 0.6144(9) 0.8140(4) 0.014(2) Uani 1 1 d . .
B6_1 B 0.4572(5) 0.5423(9) 0.7927(3) 0.013(2) Uani 1 1 d . .
B7_1 B 0.5250(5) 0.4172(9) 0.7110(3) 0.011(2) Uani 1 1 d . .
B8_1 B 0.6049(5) 0.4848(9) 0.7329(4) 0.012(2) Uani 1 1 d . .
B9_1 B 0.6028(5) 0.4980(9) 0.7988(4) 0.014(2) Uani 1 1 d . .
B10_1 B 0.5221(5) 0.4358(10) 0.8184(4) 0.014(2) Uani 1 1 d . .
B11_1 B 0.4741(5) 0.3823(9) 0.7639(3) 0.011(2) Uani 1 1 d . .
B12_1 B 0.5650(5) 0.3510(9) 0.7680(3) 0.012(2) Uani 1 1 d . .
Cl1_2 Cl 0.29991(10) 0.7842(2) 0.50665(8) 0.0161(5) Uani 1 1 d . .
Cl2_2 Cl 0.36080(11) 0.5131(2) 0.43621(7) 0.0164(5) Uani 1 1 d . .
Cl3_2 Cl 0.39100(11) 0.5122(2) 0.56691(8) 0.0174(5) Uani 1 1 d . .
Cl4_2 Cl 0.23418(11) 0.6565(2) 0.62291(7) 0.0172(5) Uani 1 1 d . .
Cl5_2 Cl 0.11107(11) 0.7280(2) 0.52331(8) 0.0196(5) Uani 1 1 d . .
Cl6_2 Cl 0.19163(11) 0.6373(2) 0.40733(8) 0.0196(5) Uani 1 1 d . .
Cl7_2 Cl 0.34639(11) 0.1978(2) 0.50688(8) 0.0183(5) Uani 1 1 d . .
Cl8_2 Cl 0.26984(12) 0.2998(2) 0.62718(8) 0.0199(5) Uani 1 1 d . .
Cl9_2 Cl 0.09542(11) 0.4358(2) 0.59842(8) 0.0209(5) Uani 1 1 d . .
Cl10_2 Cl 0.06614(11) 0.4177(2) 0.45919(8) 0.0197(5) Uani 1 1 d . .
Cl11_2 Cl 0.22836(11) 0.2898(2) 0.40391(8) 0.0188(5) Uani 1 1 d . .
Al1_2 Al 0.38000(14) 0.7529(3) 0.44011(10) 0.0179(6) Uani 1 1 d . .
N1_2 N 0.1623(4) 0.1489(7) 0.5232(2) 0.0154(16) Uani 1 1 d . .
C1_2 C 0.3329(4) 0.8534(9) 0.3883(3) 0.021(2) Uani 1 1 d . .
H1A_2 H 0.3353 0.8016 0.3572 0.026 Uiso 1 1 calc R U
H1B_2 H 0.2841 0.8625 0.3962 0.026 Uiso 1 1 calc R U
C2_2 C 0.3637(5) 0.9968(9) 0.3808(3) 0.026(2) Uani 1 1 d . .
H2A_2 H 0.3558 1.0528 0.4099 0.039 Uiso 1 1 calc R U
H2B_2 H 0.3417 1.0395 0.3519 0.039 Uiso 1 1 calc R U
H2C_2 H 0.4130 0.9890 0.3760 0.039 Uiso 1 1 calc R U
C3_2 C 0.4700(4) 0.7791(9) 0.4697(3) 0.022(2) Uani 1 1 d . .
H3A_2 H 0.4938 0.6902 0.4701 0.027 Uiso 1 1 calc R U
H3B_2 H 0.4957 0.8405 0.4482 0.027 Uiso 1 1 calc R U
C4_2 C 0.4743(5) 0.8373(10) 0.5220(3) 0.030(2) Uani 1 1 d . .
H4A_2 H 0.4458 0.9191 0.5236 0.045 Uiso 1 1 calc R U
H4B_2 H 0.5219 0.8607 0.5306 0.045 Uiso 1 1 calc R U
H4C_2 H 0.4579 0.7693 0.5451 0.045 Uiso 1 1 calc R U
C5_2 C 0.2018(5) 0.0605(9) 0.5597(3) 0.021(2) Uani 1 1 d . .
H5A_2 H 0.1980 0.0983 0.5928 0.032 Uiso 1 1 calc R U
H5B_2 H 0.2501 0.0577 0.5511 0.032 Uiso 1 1 calc R U
H5C_2 H 0.1829 -0.0318 0.5588 0.032 Uiso 1 1 calc R U
C6_2 C 0.0893(5) 0.1466(9) 0.5395(4) 0.028(2) Uani 1 1 d . .
H6A_2 H 0.0613 0.2066 0.5184 0.043 Uiso 1 1 calc R U
H6B_2 H 0.0877 0.1781 0.5736 0.043 Uiso 1 1 calc R U
H6C_2 H 0.0714 0.0536 0.5373 0.043 Uiso 1 1 calc R U
C7_2 C 0.1636(5) 0.0783(9) 0.4743(3) 0.028(2) Uani 1 1 d . .
H7A_2 H 0.1460 -0.0144 0.4776 0.042 Uiso 1 1 calc R U
H7B_2 H 0.2107 0.0751 0.4631 0.042 Uiso 1 1 calc R U
H7C_2 H 0.1348 0.1284 0.4503 0.042 Uiso 1 1 calc R U
B1_2 B 0.2594(5) 0.6174(9) 0.5120(3) 0.012(2) Uani 1 1 d . .
B2_2 B 0.2914(5) 0.4822(9) 0.4780(3) 0.011(2) Uani 1 1 d . .
B3_2 B 0.3070(5) 0.4851(9) 0.5421(3) 0.013(2) Uani 1 1 d . .
B4_2 B 0.2317(5) 0.5547(10) 0.5682(3) 0.014(2) Uani 1 1 d . .
B5_2 B 0.1712(5) 0.5921(10) 0.5191(4) 0.014(2) Uani 1 1 d . .
B6_2 B 0.2087(5) 0.5483(10) 0.4631(4) 0.015(2) Uani 1 1 d . .
B7_2 B 0.2836(5) 0.3279(10) 0.5123(3) 0.014(2) Uani 1 1 d . .
B8_2 B 0.2456(5) 0.3753(10) 0.5690(3) 0.014(2) Uani 1 1 d . .
B9_2 B 0.1619(5) 0.4406(10) 0.5552(4) 0.014(2) Uani 1 1 d . .
B10_2 B 0.1483(5) 0.4357(10) 0.4896(4) 0.015(2) Uani 1 1 d . .
B11_2 B 0.2241(5) 0.3695(10) 0.4629(4) 0.014(2) Uani 1 1 d . .
B12_2 B 0.1938(5) 0.2992(10) 0.5203(4) 0.015(2) Uani 1 1 d . .

loop_
_atom_site_aniso_label
_atom_site_aniso_U_11
_atom_site_aniso_U_22
_atom_site_aniso_U_33
_atom_site_aniso_U_23
_atom_site_aniso_U_13
_atom_site_aniso_U_12
Cl1_1 0.0134(11) 0.0082(10) 0.0248(12) -0.0024(9) -0.0042(10) 0.0013(8)
Cl2_1 0.0126(11) 0.0110(11) 0.0168(11) -0.0021(8) -0.0040(9) 0.0008(8)
Cl3_1 0.0208(12) 0.0135(11) 0.0195(11) 0.0048(9) 0.0030(10) 0.0007(9)
Cl4_1 0.0126(11) 0.0096(11) 0.0332(13) -0.0006(9) -0.0034(10) -0.0030(8)
Cl5_1 0.0179(12) 0.0205(12) 0.0214(12) -0.0101(9) -0.0050(10) 0.0001(9)
Cl6_1 0.0132(11) 0.0218(12) 0.0179(11) -0.0021(9) 0.0014(9) 0.0011(9)
Cl7_1 0.0162(11) 0.0123(11) 0.0151(10) -0.0029(8) -0.0032(9) 0.0015(8)
Cl8_1 0.0103(11) 0.0149(11) 0.0244(12) -0.0003(9) 0.0025(10) 0.0005(8)
Cl9_1 0.0150(11) 0.0166(12) 0.0248(12) -0.0014(9) -0.0113(10) 0.0010(9)
Cl10_1 0.0235(13) 0.0233(12) 0.0142(11) 0.0036(9) -0.0006(10) 0.0013(10)
Cl11_1 0.0132(11) 0.0127(11) 0.0242(12) 0.0011(9) -0.0011(10) -0.0050(8)
Al1_1 0.0157(14) 0.0111(14) 0.0195(14) -0.0006(11) -0.0009(12) 0.0007(11)
N1_1 0.017(4) 0.007(4) 0.017(4) 0.001(3) 0.000(3) 0.000(3)
C1_1 0.015(5) 0.011(5) 0.023(5) -0.002(4) -0.003(4) 0.002(4)
C2_1 0.020(5) 0.014(5) 0.040(6) -0.004(4) 0.002(5) 0.002(4)
C3_1 0.033(6) 0.027(6) 0.020(5) 0.003(4) -0.003(5) -0.005(5)
C4_1 0.045(7) 0.026(6) 0.034(6) 0.007(5) 0.002(6) -0.008(5)
C5_1 0.019(5) 0.012(5) 0.025(5) 0.009(4) -0.004(4) 0.005(4)
C6_1 0.018(5) 0.008(4) 0.027(5) -0.002(4) -0.007(4) 0.003(4)
C7_1 0.014(5) 0.007(4) 0.033(5) -0.001(4) -0.006(4) 0.004(4)
B1_1 0.010(5) 0.008(5) 0.021(5) 0.002(4) -0.004(4) 0.003(4)
B2_1 0.016(5) 0.004(5) 0.015(5) 0.001(4) -0.003(4) 0.000(4)
B3_1 0.010(5) 0.010(5) 0.015(5) 0.001(4) -0.005(4) 0.001(4)
B4_1 0.009(5) 0.010(5) 0.020(5) 0.000(4) -0.005(4) 0.000(4)
B5_1 0.012(5) 0.013(5) 0.018(5) -0.004(4) 0.000(5) 0.000(4)
B6_1 0.014(5) 0.009(5) 0.015(5) 0.002(4) -0.002(4) 0.000(4)
B7_1 0.014(5) 0.004(5) 0.015(5) 0.003(4) 0.000(4) 0.001(4)
B8_1 0.009(5) 0.009(5) 0.018(5) 0.004(4) -0.001(4) 0.002(4)
B9_1 0.016(6) 0.010(5) 0.017(5) -0.003(4) -0.003(5) -0.001(4)
B10_1 0.013(5) 0.013(5) 0.016(5) -0.001(4) -0.004(4) -0.003(4)
B11_1 0.011(5) 0.009(5) 0.013(5) 0.000(4) -0.004(4) -0.003(4)
B12_1 0.010(5) 0.010(5) 0.015(5) -0.002(4) -0.002(4) -0.001(4)
Cl1_2 0.0144(11) 0.0130(11) 0.0212(11) -0.0005(9) 0.0025(10) -0.0013(9)
Cl2_2 0.0146(11) 0.0184(11) 0.0162(11) -0.0005(9) 0.0027(9) 0.0013(9)
Cl3_2 0.0129(11) 0.0207(12) 0.0181(11) -0.0025(9) -0.0047(10) 0.0008(9)
Cl4_2 0.0176(12) 0.0170(11) 0.0171(11) -0.0065(9) 0.0004(10) -0.0021(9)
Cl5_2 0.0144(11) 0.0126(11) 0.0320(13) -0.0018(9) 0.0015(10) 0.0021(9)
Cl6_2 0.0179(12) 0.0202(12) 0.0202(12) 0.0053(9) -0.0047(10) 0.0020(9)
Cl7_2 0.0173(12) 0.0158(12) 0.0216(12) -0.0026(9) -0.0017(10) 0.0064(9)
Cl8_2 0.0286(13) 0.0163(12) 0.0145(11) 0.0024(9) -0.0030(10) -0.0016(9)
Cl9_2 0.0194(12) 0.0189(12) 0.0247(12) -0.0015(10) 0.0073(10) -0.0041(9)
Cl10_2 0.0119(11) 0.0205(12) 0.0264(12) -0.0025(10) -0.0049(10) -0.0008(9)
Cl11_2 0.0219(12) 0.0193(12) 0.0148(11) -0.0051(9) -0.0032(10) -0.0005(9)
Al1_2 0.0148(14) 0.0188(15) 0.0201(14) 0.0009(11) -0.0001(12) -0.0035(11)
N1_2 0.018(4) 0.009(4) 0.019(4) 0.001(3) 0.000(3) -0.002(3)
C1_2 0.019(5) 0.025(5) 0.020(5) 0.002(4) -0.001(4) -0.004(4)
C2_2 0.032(6) 0.022(5) 0.024(5) 0.002(4) -0.004(5) 0.004(4)
C3_2 0.018(5) 0.023(5) 0.026(5) -0.003(4) 0.001(4) -0.005(4)
C4_2 0.027(6) 0.034(6) 0.029(6) -0.008(5) 0.004(5) -0.007(5)
C5_2 0.022(5) 0.016(5) 0.026(5) 0.002(4) -0.002(4) -0.003(4)
C6_2 0.024(6) 0.016(5) 0.045(6) 0.007(5) 0.001(5) -0.005(4)
C7_2 0.045(7) 0.016(5) 0.024(5) -0.003(4) 0.004(5) -0.006(5)
B1_2 0.012(5) 0.008(5) 0.016(5) 0.001(4) -0.001(4) 0.001(4)
B2_2 0.011(5) 0.011(5) 0.011(5) 0.003(4) -0.003(4) 0.003(4)
B3_2 0.015(5) 0.012(5) 0.013(5) 0.001(4) 0.001(4) 0.001(4)
B4_2 0.013(5) 0.016(5) 0.012(5) -0.005(4) -0.001(4) -0.003(4)
B5_2 0.012(5) 0.012(5) 0.019(5) -0.001(4) -0.003(5) 0.000(4)
B6_2 0.010(5) 0.016(5) 0.018(5) -0.001(4) 0.000(4) -0.001(4)
B7_2 0.013(5) 0.015(5) 0.012(5) -0.001(4) -0.004(4) 0.002(4)
B8_2 0.015(5) 0.014(5) 0.012(5) -0.001(4) 0.002(4) 0.005(4)
B9_2 0.014(5) 0.013(5) 0.015(5) -0.002(4) 0.000(4) 0.000(4)
B10_2 0.013(5) 0.013(5) 0.019(5) -0.002(4) -0.002(4) -0.002(4)
B11_2 0.008(5) 0.018(6) 0.015(5) -0.002(4) -0.006(4) -0.001(4)
B12_2 0.013(5) 0.013(5) 0.019(5) -0.004(4) 0.002(5) 0.000(4)

loop_
_atom_type_symbol
_atom_type_description
_atom_type_scat_dispersion_real
_atom_type_scat_dispersion_imag
_atom_type_scat_source
C C 0.0033 0.0016 'International Tables Vol C Tables 4.2.6.8 and 6.1.1.4'
H H 0.0000 0.0000 'International Tables Vol C Tables 4.2.6.8 and 6.1.1.4'
B B 0.0013 0.0007 'International Tables Vol C Tables 4.2.6.8 and 6.1.1.4'
N N 0.0061 0.0033 'International Tables Vol C Tables 4.2.6.8 and 6.1.1.4'
Al Al 0.0645 0.0514 'International Tables Vol C Tables 4.2.6.8 and 6.1.1.4'
Cl Cl 0.1484 0.1585 'International Tables Vol C Tables 4.2.6.8 and 6.1.1.4'

loop_
_geom_angle_atom_site_label_1
_geom_angle_atom_site_label_2
_geom_angle_atom_site_label_3
_geom_angle
B1_1 Cl1_1 Al1_1 104.1(3)
B2_1 Cl2_1 Al1_1 105.5(3)
C3_1 Al1_1 C1_1 127.7(4)
C3_1 Al1_1 Cl2_1 111.5(3)
C1_1 Al1_1 Cl2_1 112.3(3)
C3_1 Al1_1 Cl1_1 104.8(3)
C1_1 Al1_1 Cl1_1 100.6(3)
Cl2_1 Al1_1 Cl1_1 92.33(11)
C7_1 N1_1 C6_1 106.1(6)
C7_1 N1_1 C5_1 107.1(6)
C6_1 N1_1 C5_1 106.7(6)
C7_1 N1_1 B12_1 113.8(6)
C6_1 N1_1 B12_1 110.4(6)
C5_1 N1_1 B12_1 112.3(6)
C2_1 C1_1 Al1_1 108.4(6)
C2_1 C1_1 H1A_1 110.0
Al1_1 C1_1 H1A_1 110.0
C2_1 C1_1 H1B_1 110.0
Al1_1 C1_1 H1B_1 110.0
H1A_1 C1_1 H1B_1 108.4
C1_1 C2_1 H2A_1 109.5
C1_1 C2_1 H2B_1 109.5
H2A_1 C2_1 H2B_1 109.5
C1_1 C2_1 H2C_1 109.5
H2A_1 C2_1 H2C_1 109.5
H2B_1 C2_1 H2C_1 109.5
C4_1 C3_1 Al1_1 117.5(7)
C4_1 C3_1 H3A_1 107.9
Al1_1 C3_1 H3A_1 107.9
C4_1 C3_1 H3B_1 107.9
Al1_1 C3_1 H3B_1 107.9
H3A_1 C3_1 H3B_1 107.2
C3_1 C4_1 H4A_1 109.5
C3_1 C4_1 H4B_1 109.5
H4A_1 C4_1 H4B_1 109.5
C3_1 C4_1 H4C_1 109.5
H4A_1 C4_1 H4C_1 109.5
H4B_1 C4_1 H4C_1 109.5
N1_1 C5_1 H5A_1 109.5
N1_1 C5_1 H5B_1 109.5
H5A_1 C5_1 H5B_1 109.5
N1_1 C5_1 H5C_1 109.5
H5A_1 C5_1 H5C_1 109.5
H5B_1 C5_1 H5C_1 109.5
N1_1 C6_1 H6A_1 109.5
N1_1 C6_1 H6B_1 109.5
H6A_1 C6_1 H6B_1 109.5
N1_1 C6_1 H6C_1 109.5
H6A_1 C6_1 H6C_1 109.5
H6B_1 C6_1 H6C_1 109.5
N1_1 C7_1 H7A_1 109.5
N1_1 C7_1 H7B_1 109.5
H7A_1 C7_1 H7B_1 109.5
N1_1 C7_1 H7C_1 109.5
H7A_1 C7_1 H7C_1 109.5
H7B_1 C7_1 H7C_1 109.5
B2_1 B1_1 B5_1 108.7(7)
B2_1 B1_1 B4_1 108.5(7)
B5_1 B1_1 B4_1 61.1(5)
B2_1 B1_1 B6_1 60.4(5)
B5_1 B1_1 B6_1 60.3(5)
B4_1 B1_1 B6_1 109.5(7)
B2_1 B1_1 B3_1 60.5(5)
B5_1 B1_1 B3_1 109.9(6)
B4_1 B1_1 B3_1 60.2(5)
B6_1 B1_1 B3_1 109.9(6)
B2_1 B1_1 Cl1_1 118.3(6)
B5_1 B1_1 Cl1_1 123.0(6)
B4_1 B1_1 Cl1_1 124.1(6)
B6_1 B1_1 Cl1_1 119.1(6)
B3_1 B1_1 Cl1_1 120.2(6)
B1_1 B2_1 B7_1 109.9(7)
B1_1 B2_1 B6_1 60.9(5)
B7_1 B2_1 B6_1 110.9(7)
B1_1 B2_1 B3_1 60.9(5)
B7_1 B2_1 B3_1 60.4(5)
B6_1 B2_1 B3_1 110.6(7)
B1_1 B2_1 B11_1 109.9(7)
B7_1 B2_1 B11_1 61.6(5)
B6_1 B2_1 B11_1 60.9(5)
B3_1 B2_1 B11_1 110.4(7)
B1_1 B2_1 Cl2_1 119.7(6)
B7_1 B2_1 Cl2_1 121.0(6)
B6_1 B2_1 Cl2_1 119.8(6)
B3_1 B2_1 Cl2_1 120.0(6)
B11_1 B2_1 Cl2_1 121.1(6)
B2_1 B3_1 B1_1 58.5(5)
B2_1 B3_1 B7_1 59.5(5)
B1_1 B3_1 B7_1 107.1(6)
B2_1 B3_1 B4_1 106.5(7)
B1_1 B3_1 B4_1 59.7(5)
B7_1 B3_1 B4_1 108.8(7)
B2_1 B3_1 Cl3_1 121.6(6)
B1_1 B3_1 Cl3_1 121.0(6)
B7_1 B3_1 Cl3_1 121.9(6)
B4_1 B3_1 Cl3_1 122.2(6)
B2_1 B3_1 B8_1 106.7(6)
B1_1 B3_1 B8_1 107.7(7)
B7_1 B3_1 B8_1 60.1(5)
B4_1 B3_1 B8_1 60.8(5)
Cl3_1 B3_1 B8_1 123.6(6)
B1_1 B4_1 B3_1 60.0(5)
B1_1 B4_1 B9_1 106.9(6)
B3_1 B4_1 B9_1 108.0(7)
B1_1 B4_1 Cl4_1 124.4(6)
B3_1 B4_1 Cl4_1 122.5(6)
B9_1 B4_1 Cl4_1 120.2(6)
B1_1 B4_1 B5_1 59.2(5)
B3_1 B4_1 B5_1 108.1(7)
B9_1 B4_1 B5_1 60.2(5)
Cl4_1 B4_1 B5_1 121.7(6)
B1_1 B4_1 B8_1 107.1(7)
B3_1 B4_1 B8_1 59.7(5)
B9_1 B4_1 B8_1 60.2(5)
Cl4_1 B4_1 B8_1 120.7(6)
B5_1 B4_1 B8_1 108.3(6)
B1_1 B5_1 Cl5_1 122.2(6)
B1_1 B5_1 B6_1 60.2(5)
Cl5_1 B5_1 B6_1 121.7(6)
B1_1 B5_1 B10_1 107.6(7)
Cl5_1 B5_1 B10_1 121.7(6)
B6_1 B5_1 B10_1 59.7(5)
B1_1 B5_1 B4_1 59.7(5)
Cl5_1 B5_1 B4_1 121.6(6)
B6_1 B5_1 B4_1 108.2(7)
B10_1 B5_1 B4_1 108.2(6)
B1_1 B5_1 B9_1 106.9(7)
Cl5_1 B5_1 B9_1 122.4(7)
B6_1 B5_1 B9_1 107.5(7)
B10_1 B5_1 B9_1 60.1(5)
B4_1 B5_1 B9_1 59.6(5)
B2_1 B6_1 B1_1 58.6(5)
B2_1 B6_1 B10_1 107.8(7)
B1_1 B6_1 B10_1 107.5(7)
B2_1 B6_1 B5_1 106.6(7)
B1_1 B6_1 B5_1 59.5(5)
B10_1 B6_1 B5_1 60.3(5)
B2_1 B6_1 Cl6_1 120.8(7)
B1_1 B6_1 Cl6_1 121.7(6)
B10_1 B6_1 Cl6_1 123.2(6)
B5_1 B6_1 Cl6_1 123.2(6)
B2_1 B6_1 B11_1 59.8(5)
B1_1 B6_1 B11_1 107.2(6)
B10_1 B6_1 B11_1 61.0(5)
B5_1 B6_1 B11_1 108.8(7)
Cl6_1 B6_1 B11_1 120.9(6)
B2_1 B7_1 B3_1 60.1(5)
B2_1 B7_1 B8_1 107.2(6)
B3_1 B7_1 B8_1 60.2(5)
B2_1 B7_1 Cl7_1 117.3(6)
B3_1 B7_1 Cl7_1 116.1(6)
B8_1 B7_1 Cl7_1 124.0(6)
B2_1 B7_1 B11_1 59.6(5)
B3_1 B7_1 B11_1 108.5(6)
B8_1 B7_1 B11_1 107.5(7)
Cl7_1 B7_1 B11_1 123.4(6)
B2_1 B7_1 B12_1 106.8(6)
B3_1 B7_1 B12_1 108.6(7)
B8_1 B7_1 B12_1 60.2(5)
Cl7_1 B7_1 B12_1 128.2(6)
B11_1 B7_1 B12_1 59.3(5)
B7_1 B8_1 B3_1 59.6(5)
B7_1 B8_1 Cl8_1 122.2(6)
B3_1 B8_1 Cl8_1 117.3(6)
B7_1 B8_1 B9_1 108.3(6)
B3_1 B8_1 B9_1 107.1(6)
Cl8_1 B8_1 B9_1 124.3(7)
B7_1 B8_1 B4_1 107.3(6)
B3_1 B8_1 B4_1 59.4(5)
Cl8_1 B8_1 B4_1 118.4(6)
B9_1 B8_1 B4_1 59.4(5)
B7_1 B8_1 B12_1 61.3(5)
B3_1 B8_1 B12_1 109.1(6)
Cl8_1 B8_1 B12_1 125.7(6)
B9_1 B8_1 B12_1 60.3(5)
B4_1 B8_1 B12_1 108.4(6)
B4_1 B9_1 B10_1 108.2(7)
B4_1 B9_1 Cl9_1 118.4(6)
B10_1 B9_1 Cl9_1 122.1(6)
B4_1 B9_1 B5_1 60.1(5)
B10_1 B9_1 B5_1 59.5(5)
Cl9_1 B9_1 B5_1 118.2(6)
B4_1 B9_1 B8_1 60.4(5)
B10_1 B9_1 B8_1 108.7(7)
Cl9_1 B9_1 B8_1 123.0(6)
B5_1 B9_1 B8_1 108.4(7)
B4_1 B9_1 B12_1 109.1(7)
B10_1 B9_1 B12_1 61.1(5)
Cl9_1 B9_1 B12_1 124.6(6)
B5_1 B9_1 B12_1 109.0(7)
B8_1 B9_1 B12_1 60.2(5)
B6_1 B10_1 B5_1 60.0(5)
B6_1 B10_1 Cl10_1 116.4(6)
B5_1 B10_1 Cl10_1 117.1(6)
B6_1 B10_1 B9_1 107.9(7)
B5_1 B10_1 B9_1 60.4(5)
Cl10_1 B10_1 B9_1 124.4(7)
B6_1 B10_1 B11_1 60.1(5)
B5_1 B10_1 B11_1 107.9(7)
Cl10_1 B10_1 B11_1 123.0(6)
B9_1 B10_1 B11_1 107.1(6)
B6_1 B10_1 B12_1 108.2(7)
B5_1 B10_1 B12_1 108.9(6)
Cl10_1 B10_1 B12_1 127.0(6)
B9_1 B10_1 B12_1 60.2(5)
B11_1 B10_1 B12_1 59.4(5)
B2_1 B11_1 Cl11_1 121.0(6)
B2_1 B11_1 B6_1 59.3(5)
Cl11_1 B11_1 B6_1 119.7(6)
B2_1 B11_1 B12_1 107.5(6)
Cl11_1 B11_1 B12_1 123.6(6)
B6_1 B11_1 B12_1 108.6(6)
B2_1 B11_1 B10_1 105.8(6)
Cl11_1 B11_1 B10_1 123.0(6)
B6_1 B11_1 B10_1 58.9(5)
B12_1 B11_1 B10_1 61.0(5)
B2_1 B11_1 B7_1 58.7(5)
Cl11_1 B11_1 B7_1 122.6(6)
B6_1 B11_1 B7_1 107.3(6)
B12_1 B11_1 B7_1 61.1(5)
B10_1 B11_1 B7_1 108.4(6)
N1_1 B12_1 B11_1 122.1(7)
N1_1 B12_1 B9_1 123.4(7)
B11_1 B12_1 B9_1 106.1(6)
N1_1 B12_1 B8_1 123.1(6)
B11_1 B12_1 B8_1 106.4(6)
B9_1 B12_1 B8_1 59.4(5)
N1_1 B12_1 B10_1 122.6(7)
B11_1 B12_1 B10_1 59.6(5)
B9_1 B12_1 B10_1 58.7(5)
B8_1 B12_1 B10_1 106.2(6)
N1_1 B12_1 B7_1 123.2(7)
B11_1 B12_1 B7_1 59.6(5)
B9_1 B12_1 B7_1 105.4(6)
B8_1 B12_1 B7_1 58.5(5)
B10_1 B12_1 B7_1 106.2(6)
B1_2 Cl1_2 Al1_2 103.6(3)
B2_2 Cl2_2 Al1_2 104.8(3)
C3_2 Al1_2 C1_2 130.1(4)
C3_2 Al1_2 Cl2_2 106.9(3)
C1_2 Al1_2 Cl2_2 113.7(3)
C3_2 Al1_2 Cl1_2 105.7(3)
C1_2 Al1_2 Cl1_2 100.1(3)
Cl2_2 Al1_2 Cl1_2 93.06(11)
C7_2 N1_2 C5_2 107.1(6)
C7_2 N1_2 C6_2 107.2(7)
C5_2 N1_2 C6_2 105.4(6)
C7_2 N1_2 B12_2 111.4(6)
C5_2 N1_2 B12_2 112.0(7)
C6_2 N1_2 B12_2 113.3(6)
C2_2 C1_2 Al1_2 112.6(6)
C2_2 C1_2 H1A_2 109.1
Al1_2 C1_2 H1A_2 109.1
C2_2 C1_2 H1B_2 109.1
Al1_2 C1_2 H1B_2 109.1
H1A_2 C1_2 H1B_2 107.8
C1_2 C2_2 H2A_2 109.5
C1_2 C2_2 H2B_2 109.5
H2A_2 C2_2 H2B_2 109.5
C1_2 C2_2 H2C_2 109.5
H2A_2 C2_2 H2C_2 109.5
H2B_2 C2_2 H2C_2 109.5
C4_2 C3_2 Al1_2 117.4(6)
C4_2 C3_2 H3A_2 108.0
Al1_2 C3_2 H3A_2 108.0
C4_2 C3_2 H3B_2 108.0
Al1_2 C3_2 H3B_2 108.0
H3A_2 C3_2 H3B_2 107.2
C3_2 C4_2 H4A_2 109.5
C3_2 C4_2 H4B_2 109.5
H4A_2 C4_2 H4B_2 109.5
C3_2 C4_2 H4C_2 109.5
H4A_2 C4_2 H4C_2 109.5
H4B_2 C4_2 H4C_2 109.5
N1_2 C5_2 H5A_2 109.5
N1_2 C5_2 H5B_2 109.5
H5A_2 C5_2 H5B_2 109.5
N1_2 C5_2 H5C_2 109.5
H5A_2 C5_2 H5C_2 109.5
H5B_2 C5_2 H5C_2 109.5
N1_2 C6_2 H6A_2 109.5
N1_2 C6_2 H6B_2 109.5
H6A_2 C6_2 H6B_2 109.5
N1_2 C6_2 H6C_2 109.5
H6A_2 C6_2 H6C_2 109.5
H6B_2 C6_2 H6C_2 109.5
N1_2 C7_2 H7A_2 109.5
N1_2 C7_2 H7B_2 109.5
H7A_2 C7_2 H7B_2 109.5
N1_2 C7_2 H7C_2 109.5
H7A_2 C7_2 H7C_2 109.5
H7B_2 C7_2 H7C_2 109.5
B2_2 B1_2 B4_2 108.8(6)
B2_2 B1_2 B5_2 108.7(7)
B4_2 B1_2 B5_2 61.4(5)
B2_2 B1_2 B6_2 60.7(5)
B4_2 B1_2 B6_2 109.9(7)
B5_2 B1_2 B6_2 60.1(5)
B2_2 B1_2 B3_2 59.9(5)
B4_2 B1_2 B3_2 60.9(5)
B5_2 B1_2 B3_2 110.2(7)
B6_2 B1_2 B3_2 109.7(7)
B2_2 B1_2 Cl1_2 118.4(6)
B4_2 B1_2 Cl1_2 122.2(6)
B5_2 B1_2 Cl1_2 124.3(6)
B6_2 B1_2 Cl1_2 121.1(6)
B3_2 B1_2 Cl1_2 118.1(6)
B1_2 B2_2 B11_2 109.0(7)
B1_2 B2_2 B3_2 61.0(5)
B11_2 B2_2 B3_2 110.2(7)
B1_2 B2_2 B6_2 60.3(5)
B11_2 B2_2 B6_2 60.6(5)
B3_2 B2_2 B6_2 110.2(7)
B1_2 B2_2 B7_2 109.2(6)
B11_2 B2_2 B7_2 60.8(5)
B3_2 B2_2 B7_2 60.8(5)
B6_2 B2_2 B7_2 109.6(7)
B1_2 B2_2 Cl2_2 119.4(6)
B11_2 B2_2 Cl2_2 121.7(6)
B3_2 B2_2 Cl2_2 120.5(6)
B6_2 B2_2 Cl2_2 119.1(6)
B7_2 B2_2 Cl2_2 123.0(6)
B2_2 B3_2 B1_2 59.1(5)
B2_2 B3_2 Cl3_2 120.4(6)
B1_2 B3_2 Cl3_2 121.8(6)
B2_2 B3_2 B8_2 107.5(7)
B1_2 B3_2 B8_2 106.4(7)
Cl3_2 B3_2 B8_2 124.0(6)
B2_2 B3_2 B4_2 106.4(7)
B1_2 B3_2 B4_2 58.7(5)
Cl3_2 B3_2 B4_2 123.6(6)
B8_2 B3_2 B4_2 59.9(5)
B2_2 B3_2 B7_2 60.4(5)
B1_2 B3_2 B7_2 107.4(7)
Cl3_2 B3_2 B7_2 121.3(6)
B8_2 B3_2 B7_2 60.1(5)
B4_2 B3_2 B7_2 107.9(7)
B1_2 B4_2 B8_2 107.8(6)
B1_2 B4_2 B3_2 60.4(5)
B8_2 B4_2 B3_2 60.0(5)
B1_2 B4_2 B9_2 107.6(7)
B8_2 B4_2 B9_2 59.9(5)
B3_2 B4_2 B9_2 108.1(7)
B1_2 B4_2 Cl4_2 121.9(6)
B8_2 B4_2 Cl4_2 122.7(6)
B3_2 B4_2 Cl4_2 122.8(7)
B9_2 B4_2 Cl4_2 120.9(6)
B1_2 B4_2 B5_2 59.5(5)
B8_2 B4_2 B5_2 108.0(7)
B3_2 B4_2 B5_2 108.2(7)
B9_2 B4_2 B5_2 60.1(5)
Cl4_2 B4_2 B5_2 120.3(6)
B1_2 B5_2 B6_2 60.3(5)
B1_2 B5_2 B10_2 107.8(6)
B6_2 B5_2 B10_2 60.4(5)
B1_2 B5_2 Cl5_2 123.4(6)
B6_2 B5_2 Cl5_2 122.0(7)
B10_2 B5_2 Cl5_2 121.1(7)
B1_2 B5_2 B4_2 59.1(5)
B6_2 B5_2 B4_2 108.2(7)
B10_2 B5_2 B4_2 108.0(7)
Cl5_2 B5_2 B4_2 121.7(6)
B1_2 B5_2 B9_2 107.1(7)
B6_2 B5_2 B9_2 108.8(7)
B10_2 B5_2 B9_2 60.2(5)
Cl5_2 B5_2 B9_2 120.5(6)
B4_2 B5_2 B9_2 59.9(5)
B5_2 B6_2 B1_2 59.7(5)
B5_2 B6_2 Cl6_2 123.2(6)
B1_2 B6_2 Cl6_2 122.7(6)
B5_2 B6_2 B2_2 107.0(7)
B1_2 B6_2 B2_2 59.0(5)
Cl6_2 B6_2 B2_2 121.3(6)
B5_2 B6_2 B11_2 108.5(7)
B1_2 B6_2 B11_2 106.9(7)
Cl6_2 B6_2 B11_2 120.6(6)
B2_2 B6_2 B11_2 59.2(5)
B5_2 B6_2 B10_2 60.3(5)
B1_2 B6_2 B10_2 107.2(7)
Cl6_2 B6_2 B10_2 122.8(7)
B2_2 B6_2 B10_2 106.9(7)
B11_2 B6_2 B10_2 60.3(5)
Cl7_2 B7_2 B2_2 119.6(6)
Cl7_2 B7_2 B11_2 122.2(6)
B2_2 B7_2 B11_2 58.7(5)
Cl7_2 B7_2 B8_2 124.2(6)
B2_2 B7_2 B8_2 105.9(6)
B11_2 B7_2 B8_2 108.0(7)
Cl7_2 B7_2 B3_2 119.3(6)
B2_2 B7_2 B3_2 58.9(5)
B11_2 B7_2 B3_2 106.9(7)
B8_2 B7_2 B3_2 59.7(5)
Cl7_2 B7_2 B12_2 125.1(6)
B2_2 B7_2 B12_2 107.2(7)
B11_2 B7_2 B12_2 61.0(5)
B8_2 B7_2 B12_2 60.3(5)
B3_2 B7_2 B12_2 108.3(6)
B4_2 B8_2 B9_2 60.2(5)
B4_2 B8_2 B3_2 60.2(5)
B9_2 B8_2 B3_2 108.5(7)
B4_2 B8_2 B7_2 108.2(6)
B9_2 B8_2 B7_2 108.2(7)
B3_2 B8_2 B7_2 60.2(5)
B4_2 B8_2 Cl8_2 117.0(6)
B9_2 B8_2 Cl8_2 123.2(6)
B3_2 B8_2 Cl8_2 116.7(6)
B7_2 B8_2 Cl8_2 123.1(6)
B4_2 B8_2 B12_2 108.5(7)
B9_2 B8_2 B12_2 60.3(5)
B3_2 B8_2 B12_2 108.5(7)
B7_2 B8_2 B12_2 59.9(5)
Cl8_2 B8_2 B12_2 127.0(6)
Cl9_2 B9_2 B8_2 122.2(6)
Cl9_2 B9_2 B4_2 116.9(6)
B8_2 B9_2 B4_2 59.9(5)
Cl9_2 B9_2 B5_2 118.1(6)
B8_2 B9_2 B5_2 107.8(7)
B4_2 B9_2 B5_2 60.0(5)
Cl9_2 B9_2 B10_2 124.6(7)
B8_2 B9_2 B10_2 107.8(6)
B4_2 B9_2 B10_2 107.5(6)
B5_2 B9_2 B10_2 59.6(5)
Cl9_2 B9_2 B12_2 126.7(6)
B8_2 B9_2 B12_2 60.4(5)
B4_2 B9_2 B12_2 108.3(6)
B5_2 B9_2 B12_2 108.0(6)
B10_2 B9_2 B12_2 60.0(5)
B5_2 B10_2 B6_2 59.3(5)
B5_2 B10_2 Cl10_2 120.1(6)
B6_2 B10_2 Cl10_2 117.9(6)
B5_2 B10_2 B11_2 107.2(7)
B6_2 B10_2 B11_2 59.7(5)
Cl10_2 B10_2 B11_2 121.1(6)
B5_2 B10_2 B9_2 60.2(5)
B6_2 B10_2 B9_2 107.8(7)
Cl10_2 B10_2 B9_2 124.3(6)
B11_2 B10_2 B9_2 108.3(7)
B5_2 B10_2 B12_2 108.6(7)
B6_2 B10_2 B12_2 109.0(7)
Cl10_2 B10_2 B12_2 124.3(6)
B11_2 B10_2 B12_2 61.0(5)
B9_2 B10_2 B12_2 60.2(5)
B2_2 B11_2 B6_2 60.2(5)
B2_2 B11_2 Cl11_2 115.4(6)
B6_2 B11_2 Cl11_2 116.6(6)
B2_2 B11_2 B10_2 107.4(7)
B6_2 B11_2 B10_2 60.0(5)
Cl11_2 B11_2 B10_2 125.8(7)
B2_2 B11_2 B7_2 60.5(5)
B6_2 B11_2 B7_2 109.1(7)
Cl11_2 B11_2 B7_2 121.6(6)
B10_2 B11_2 B7_2 107.6(7)
B2_2 B11_2 B12_2 107.4(7)
B6_2 B11_2 B12_2 108.1(6)
Cl11_2 B11_2 B12_2 128.9(6)
B10_2 B11_2 B12_2 59.6(5)
B7_2 B11_2 B12_2 59.5(5)
N1_2 B12_2 B7_2 121.9(7)
N1_2 B12_2 B10_2 121.7(7)
B7_2 B12_2 B10_2 107.2(7)
N1_2 B12_2 B8_2 123.5(7)
B7_2 B12_2 B8_2 59.8(5)
B10_2 B12_2 B8_2 106.8(7)
N1_2 B12_2 B9_2 123.0(7)
B7_2 B12_2 B9_2 107.3(7)
B10_2 B12_2 B9_2 59.8(5)
B8_2 B12_2 B9_2 59.3(5)
N1_2 B12_2 B11_2 121.8(7)
B7_2 B12_2 B11_2 59.4(5)
B10_2 B12_2 B11_2 59.3(5)
B8_2 B12_2 B11_2 106.4(6)
B9_2 B12_2 B11_2 106.6(6)

loop_
_geom_bond_atom_site_label_1
_geom_bond_atom_site_label_2
_geom_bond_distance
Cl1_1 B1_1 1.825(9)
Cl1_1 Al1_1 2.476(3)
Cl2_1 B2_1 1.827(10)
Cl2_1 Al1_1 2.383(3)
Cl3_1 B3_1 1.782(9)
Cl4_1 B4_1 1.787(10)
Cl5_1 B5_1 1.775(10)
Cl6_1 B6_1 1.778(10)
Cl7_1 B7_1 1.800(10)
Cl8_1 B8_1 1.792(9)
Cl9_1 B9_1 1.791(10)
Cl10_1 B10_1 1.790(10)
Cl11_1 B11_1 1.787(9)
Al1_1 C3_1 1.923(9)
Al1_1 C1_1 1.923(8)
N1_1 C7_1 1.507(10)
N1_1 C6_1 1.510(10)
N1_1 C5_1 1.510(10)
N1_1 B12_1 1.591(11)
C1_1 C2_1 1.538(11)
C1_1 H1A_1 0.9900
C1_1 H1B_1 0.9900
C2_1 H2A_1 0.9800
C2_1 H2B_1 0.9800
C2_1 H2C_1 0.9800
C3_1 C4_1 1.526(12)
C3_1 H3A_1 0.9900
C3_1 H3B_1 0.9900
C4_1 H4A_1 0.9800
C4_1 H4B_1 0.9800
C4_1 H4C_1 0.9800
C5_1 H5A_1 0.9800
C5_1 H5B_1 0.9800
C5_1 H5C_1 0.9800
C6_1 H6A_1 0.9800
C6_1 H6B_1 0.9800
C6_1 H6C_1 0.9800
C7_1 H7A_1 0.9800
C7_1 H7B_1 0.9800
C7_1 H7C_1 0.9800
B1_1 B2_1 1.733(13)
B1_1 B5_1 1.761(14)
B1_1 B4_1 1.770(13)
B1_1 B6_1 1.773(13)
B1_1 B3_1 1.775(13)
B2_1 B7_1 1.758(13)
B2_1 B6_1 1.765(13)
B2_1 B3_1 1.769(13)
B2_1 B11_1 1.775(13)
B3_1 B7_1 1.775(13)
B3_1 B4_1 1.779(14)
B3_1 B8_1 1.785(13)
B4_1 B9_1 1.786(13)
B4_1 B5_1 1.795(13)
B4_1 B8_1 1.805(13)
B5_1 B6_1 1.776(14)
B5_1 B10_1 1.781(13)
B5_1 B9_1 1.797(13)
B6_1 B10_1 1.772(14)
B6_1 B11_1 1.794(13)
B7_1 B8_1 1.784(14)
B7_1 B11_1 1.810(12)
B7_1 B12_1 1.836(14)
B8_1 B9_1 1.801(13)
B8_1 B12_1 1.816(13)
B9_1 B10_1 1.790(13)
B9_1 B12_1 1.818(13)
B10_1 B11_1 1.809(14)
B10_1 B12_1 1.833(13)
B11_1 B12_1 1.804(13)
Cl1_2 B1_2 1.829(9)
Cl1_2 Al1_2 2.452(3)
Cl2_2 B2_2 1.823(9)
Cl2_2 Al1_2 2.390(3)
Cl3_2 B3_2 1.777(10)
Cl4_2 B4_2 1.794(9)
Cl5_2 B5_2 1.786(10)
Cl6_2 B6_2 1.775(10)
Cl7_2 B7_2 1.783(10)
Cl8_2 B8_2 1.799(10)
Cl9_2 B9_2 1.783(9)
Cl10_2 B10_2 1.791(10)
Cl11_2 B11_2 1.791(10)
Al1_2 C3_2 1.928(9)
Al1_2 C1_2 1.932(9)
N1_2 C7_2 1.503(10)
N1_2 C5_2 1.513(11)
N1_2 C6_2 1.510(11)
N1_2 B12_2 1.603(11)
C1_2 C2_2 1.549(12)
C1_2 H1A_2 0.9900
C1_2 H1B_2 0.9900
C2_2 H2A_2 0.9800
C2_2 H2B_2 0.9800
C2_2 H2C_2 0.9800
C3_2 C4_2 1.535(12)
C3_2 H3A_2 0.9900
C3_2 H3B_2 0.9900
C4_2 H4A_2 0.9800
C4_2 H4B_2 0.9800
C4_2 H4C_2 0.9800
C5_2 H5A_2 0.9800
C5_2 H5B_2 0.9800
C5_2 H5C_2 0.9800
C6_2 H6A_2 0.9800
C6_2 H6B_2 0.9800
C6_2 H6C_2 0.9800
C7_2 H7A_2 0.9800
C7_2 H7B_2 0.9800
C7_2 H7C_2 0.9800
B1_2 B2_2 1.748(13)
B1_2 B4_2 1.752(13)
B1_2 B5_2 1.760(13)
B1_2 B6_2 1.771(14)
B1_2 B3_2 1.782(13)
B2_2 B11_2 1.760(14)
B2_2 B3_2 1.764(13)
B2_2 B6_2 1.778(13)
B2_2 B7_2 1.792(13)
B3_2 B8_2 1.788(13)
B3_2 B4_2 1.791(13)
B3_2 B7_2 1.799(13)
B4_2 B8_2 1.786(13)
B4_2 B9_2 1.793(14)
B4_2 B5_2 1.794(14)
B5_2 B6_2 1.768(13)
B5_2 B10_2 1.786(13)
B5_2 B9_2 1.797(13)
B6_2 B11_2 1.784(14)
B6_2 B10_2 1.789(13)
B7_2 B11_2 1.798(14)
B7_2 B8_2 1.797(13)
B7_2 B12_2 1.799(13)
B8_2 B9_2 1.787(14)
B8_2 B12_2 1.806(14)
B9_2 B10_2 1.798(14)
B9_2 B12_2 1.806(13)
B10_2 B11_2 1.795(13)
B10_2 B12_2 1.801(14)
B11_2 B12_2 1.827(13)

loop_
_geom_hbond_atom_site_label_D
_geom_hbond_atom_site_label_H
_geom_hbond_atom_site_label_A
_geom_hbond_distance_DH
_geom_hbond_distance_HA
_geom_hbond_distance_DA
_geom_hbond_angle_DHA
_geom_hbond_site_symmetry_A
C5_1 H5B_1 Cl11_1 0.98 2.91 3.677(9) 136.3 .
C5_1 H5C_1 Cl10_1 0.98 2.65 3.139(9) 111.4 .
C6_1 H6A_1 Cl7_1 0.98 2.59 3.186(9) 119.0 .
C6_1 H6B_1 Cl11_1 0.98 2.72 3.536(9) 141.1 .
C6_1 H6C_1 Cl4_1 0.98 2.75 3.715(8) 169.6 1_545
C7_1 H7A_1 Cl8_1 0.98 2.92 3.689(8) 136.2 2_646
C7_1 H7B_1 Cl9_1 0.98 2.59 3.421(9) 142.2 .
C7_1 H7B_1 Cl11_2 0.98 2.97 3.716(9) 133.3 4_666
C7_1 H7C_1 Cl8_1 0.98 2.62 3.340(9) 130.9 .
C5_2 H5A_2 Cl6_1 0.98 2.82 3.645(9) 141.7 2_546
C5_2 H5A_2 Cl8_2 0.98 2.59 3.245(9) 124.6 .
C5_2 H5B_2 Cl7_2 0.98 2.65 3.485(9) 142.9 .
C5_2 H5C_2 Cl5_2 0.98 2.90 3.835(9) 160.2 1_545
C6_2 H6A_2 Cl10_2 0.98 2.63 3.470(10) 143.6 .
C6_2 H6B_2 Cl9_2 0.98 2.63 3.265(10) 123.0 .
C7_2 H7A_2 Cl5_2 0.98 2.91 3.846(9) 159.4 1_545

loop_
_geom_torsion_atom_site_label_1
_geom_torsion_atom_site_label_2
_geom_torsion_atom_site_label_3
_geom_torsion_atom_site_label_4
_geom_torsion
Al1_1 Cl1_1 B1_1 B2_1 -0.6(7)
Al1_1 Cl1_1 B1_1 B5_1 -142.3(6)
Al1_1 Cl1_1 B1_1 B4_1 142.5(7)
Al1_1 Cl1_1 B1_1 B6_1 -70.6(7)
Al1_1 Cl1_1 B1_1 B3_1 70.0(7)
B5_1 B1_1 B2_1 B7_1 -66.0(8)
B4_1 B1_1 B2_1 B7_1 -1.1(9)
B6_1 B1_1 B2_1 B7_1 -103.5(7)
B3_1 B1_1 B2_1 B7_1 36.8(6)
Cl1_1 B1_1 B2_1 B7_1 147.3(6)
B5_1 B1_1 B2_1 B6_1 37.5(6)
B4_1 B1_1 B2_1 B6_1 102.4(7)
B3_1 B1_1 B2_1 B6_1 140.3(7)
Cl1_1 B1_1 B2_1 B6_1 -109.2(7)
B5_1 B1_1 B2_1 B3_1 -102.7(7)
B4_1 B1_1 B2_1 B3_1 -37.9(6)
B6_1 B1_1 B2_1 B3_1 -140.3(7)
Cl1_1 B1_1 B2_1 B3_1 110.5(7)
B5_1 B1_1 B2_1 B11_1 0.1(9)
B4_1 B1_1 B2_1 B11_1 64.9(8)
B6_1 B1_1 B2_1 B11_1 -37.5(6)
B3_1 B1_1 B2_1 B11_1 102.8(7)
Cl1_1 B1_1 B2_1 B11_1 -146.7(6)
B5_1 B1_1 B2_1 Cl2_1 147.3(6)
B4_1 B1_1 B2_1 Cl2_1 -147.9(6)
B6_1 B1_1 B2_1 Cl2_1 109.7(7)
B3_1 B1_1 B2_1 Cl2_1 -110.0(7)
Cl1_1 B1_1 B2_1 Cl2_1 0.5(10)
Al1_1 Cl2_1 B2_1 B1_1 -0.2(7)
Al1_1 Cl2_1 B2_1 B7_1 -143.2(6)
Al1_1 Cl2_1 B2_1 B6_1 71.3(6)
Al1_1 Cl2_1 B2_1 B3_1 -71.7(6)
Al1_1 Cl2_1 B2_1 B11_1 143.3(6)
B7_1 B2_1 B3_1 B1_1 -139.7(7)
B6_1 B2_1 B3_1 B1_1 -36.6(6)
B11_1 B2_1 B3_1 B1_1 -102.1(7)
Cl2_1 B2_1 B3_1 B1_1 109.5(7)
B1_1 B2_1 B3_1 B7_1 139.7(7)
B6_1 B2_1 B3_1 B7_1 103.0(7)
B11_1 B2_1 B3_1 B7_1 37.6(6)
Cl2_1 B2_1 B3_1 B7_1 -110.8(7)
B1_1 B2_1 B3_1 B4_1 37.2(6)
B7_1 B2_1 B3_1 B4_1 -102.5(7)
B6_1 B2_1 B3_1 B4_1 0.5(9)
B11_1 B2_1 B3_1 B4_1 -65.0(8)
Cl2_1 B2_1 B3_1 B4_1 146.7(6)
B1_1 B2_1 B3_1 Cl3_1 -109.4(7)
B7_1 B2_1 B3_1 Cl3_1 110.9(8)
B6_1 B2_1 B3_1 Cl3_1 -146.0(6)
B11_1 B2_1 B3_1 Cl3_1 148.5(6)
Cl2_1 B2_1 B3_1 Cl3_1 0.1(10)
B1_1 B2_1 B3_1 B8_1 100.9(7)
B7_1 B2_1 B3_1 B8_1 -38.7(6)
B6_1 B2_1 B3_1 B8_1 64.3(8)
B11_1 B2_1 B3_1 B8_1 -1.2(9)
Cl2_1 B2_1 B3_1 B8_1 -149.6(6)
B5_1 B1_1 B3_1 B2_1 100.8(7)
B4_1 B1_1 B3_1 B2_1 137.9(7)
B6_1 B1_1 B3_1 B2_1 36.2(7)
Cl1_1 B1_1 B3_1 B2_1 -107.6(8)
B2_1 B1_1 B3_1 B7_1 -35.7(6)
B5_1 B1_1 B3_1 B7_1 65.2(8)
B4_1 B1_1 B3_1 B7_1 102.2(7)
B6_1 B1_1 B3_1 B7_1 0.6(9)
Cl1_1 B1_1 B3_1 B7_1 -143.3(6)
B2_1 B1_1 B3_1 B4_1 -137.9(7)
B5_1 B1_1 B3_1 B4_1 -37.0(6)
B6_1 B1_1 B3_1 B4_1 -101.6(7)
Cl1_1 B1_1 B3_1 B4_1 114.5(7)
B2_1 B1_1 B3_1 Cl3_1 110.4(8)
B5_1 B1_1 B3_1 Cl3_1 -148.7(6)
B4_1 B1_1 B3_1 Cl3_1 -111.7(7)
B6_1 B1_1 B3_1 Cl3_1 146.7(7)
Cl1_1 B1_1 B3_1 Cl3_1 2.8(10)
B2_1 B1_1 B3_1 B8_1 -99.0(7)
B5_1 B1_1 B3_1 B8_1 1.8(9)
B4_1 B1_1 B3_1 B8_1 38.8(6)
B6_1 B1_1 B3_1 B8_1 -62.8(8)
Cl1_1 B1_1 B3_1 B8_1 153.4(6)
B2_1 B1_1 B4_1 B3_1 38.0(6)
B5_1 B1_1 B4_1 B3_1 139.7(7)
B6_1 B1_1 B4_1 B3_1 102.3(7)
Cl1_1 B1_1 B4_1 B3_1 -108.2(8)
B2_1 B1_1 B4_1 B9_1 -63.5(8)
B5_1 B1_1 B4_1 B9_1 38.2(6)
B6_1 B1_1 B4_1 B9_1 0.8(9)
B3_1 B1_1 B4_1 B9_1 -101.5(7)
Cl1_1 B1_1 B4_1 B9_1 150.4(7)
B2_1 B1_1 B4_1 Cl4_1 148.9(7)
B5_1 B1_1 B4_1 Cl4_1 -109.4(8)
B6_1 B1_1 B4_1 Cl4_1 -146.8(7)
B3_1 B1_1 B4_1 Cl4_1 110.9(8)
Cl1_1 B1_1 B4_1 Cl4_1 2.7(11)
B2_1 B1_1 B4_1 B5_1 -101.7(7)
B6_1 B1_1 B4_1 B5_1 -37.4(6)
B3_1 B1_1 B4_1 B5_1 -139.7(7)
Cl1_1 B1_1 B4_1 B5_1 112.2(8)
B2_1 B1_1 B4_1 B8_1 -0.2(9)
B5_1 B1_1 B4_1 B8_1 101.5(7)
B6_1 B1_1 B4_1 B8_1 64.1(8)
B3_1 B1_1 B4_1 B8_1 -38.2(6)
Cl1_1 B1_1 B4_1 B8_1 -146.3(7)
B2_1 B3_1 B4_1 B1_1 -36.6(6)
B7_1 B3_1 B4_1 B1_1 -99.3(7)
Cl3_1 B3_1 B4_1 B1_1 109.7(7)
B8_1 B3_1 B4_1 B1_1 -136.8(7)
B2_1 B3_1 B4_1 B9_1 62.9(8)
B1_1 B3_1 B4_1 B9_1 99.5(7)
B7_1 B3_1 B4_1 B9_1 0.2(8)
Cl3_1 B3_1 B4_1 B9_1 -150.8(6)
B8_1 B3_1 B4_1 B9_1 -37.3(6)
B2_1 B3_1 B4_1 Cl4_1 -150.6(6)
B1_1 B3_1 B4_1 Cl4_1 -113.9(7)
B7_1 B3_1 B4_1 Cl4_1 146.8(6)
Cl3_1 B3_1 B4_1 Cl4_1 -4.2(10)
B8_1 B3_1 B4_1 Cl4_1 109.2(7)
B2_1 B3_1 B4_1 B5_1 -0.8(8)
B1_1 B3_1 B4_1 B5_1 35.8(6)
B7_1 B3_1 B4_1 B5_1 -63.5(8)
Cl3_1 B3_1 B4_1 B5_1 145.5(6)
B8_1 B3_1 B4_1 B5_1 -101.1(7)
B2_1 B3_1 B4_1 B8_1 100.2(7)
B1_1 B3_1 B4_1 B8_1 136.8(7)
B7_1 B3_1 B4_1 B8_1 37.5(6)
Cl3_1 B3_1 B4_1 B8_1 -113.5(7)
B2_1 B1_1 B5_1 Cl5_1 -148.3(6)
B4_1 B1_1 B5_1 Cl5_1 110.5(8)
B6_1 B1_1 B5_1 Cl5_1 -110.7(8)
B3_1 B1_1 B5_1 Cl5_1 147.1(6)
Cl1_1 B1_1 B5_1 Cl5_1 -3.5(11)
B2_1 B1_1 B5_1 B6_1 -37.6(6)
B4_1 B1_1 B5_1 B6_1 -138.8(7)
B3_1 B1_1 B5_1 B6_1 -102.1(7)
Cl1_1 B1_1 B5_1 B6_1 107.3(7)
B2_1 B1_1 B5_1 B10_1 0.1(9)
B4_1 B1_1 B5_1 B10_1 -101.1(7)
B6_1 B1_1 B5_1 B10_1 37.7(6)
B3_1 B1_1 B5_1 B10_1 -64.5(8)
Cl1_1 B1_1 B5_1 B10_1 144.9(6)
B2_1 B1_1 B5_1 B4_1 101.2(7)
B6_1 B1_1 B5_1 B4_1 138.8(7)
B3_1 B1_1 B5_1 B4_1 36.7(6)
Cl1_1 B1_1 B5_1 B4_1 -113.9(8)
B2_1 B1_1 B5_1 B9_1 63.3(8)
B4_1 B1_1 B5_1 B9_1 -37.9(6)
B6_1 B1_1 B5_1 B9_1 100.9(7)
B3_1 B1_1 B5_1 B9_1 -1.3(9)
Cl1_1 B1_1 B5_1 B9_1 -151.9(6)
B3_1 B4_1 B5_1 B1_1 -36.1(6)
B9_1 B4_1 B5_1 B1_1 -137.0(7)
Cl4_1 B4_1 B5_1 B1_1 113.9(8)
B8_1 B4_1 B5_1 B1_1 -99.4(7)
B1_1 B4_1 B5_1 Cl5_1 -111.4(8)
B3_1 B4_1 B5_1 Cl5_1 -147.6(7)
B9_1 B4_1 B5_1 Cl5_1 111.6(8)
Cl4_1 B4_1 B5_1 Cl5_1 2.5(11)
B8_1 B4_1 B5_1 Cl5_1 149.2(7)
B1_1 B4_1 B5_1 B6_1 37.0(6)
B3_1 B4_1 B5_1 B6_1 0.8(8)
B9_1 B4_1 B5_1 B6_1 -100.0(7)
Cl4_1 B4_1 B5_1 B6_1 150.9(6)
B8_1 B4_1 B5_1 B6_1 -62.4(8)
B1_1 B4_1 B5_1 B10_1 100.2(7)
B3_1 B4_1 B5_1 B10_1 64.1(8)
B9_1 B4_1 B5_1 B10_1 -36.8(7)
Cl4_1 B4_1 B5_1 B10_1 -145.9(7)
B8_1 B4_1 B5_1 B10_1 0.8(9)
B1_1 B4_1 B5_1 B9_1 137.0(7)
B3_1 B4_1 B5_1 B9_1 100.9(7)
Cl4_1 B4_1 B5_1 B9_1 -109.1(8)
B8_1 B4_1 B5_1 B9_1 37.6(6)
B7_1 B2_1 B6_1 B1_1 101.8(7)
B3_1 B2_1 B6_1 B1_1 36.6(6)
B11_1 B2_1 B6_1 B1_1 139.1(7)
Cl2_1 B2_1 B6_1 B1_1 -109.6(7)
B1_1 B2_1 B6_1 B10_1 -100.1(7)
B7_1 B2_1 B6_1 B10_1 1.7(9)
B3_1 B2_1 B6_1 B10_1 -63.4(8)
B11_1 B2_1 B6_1 B10_1 39.1(6)
Cl2_1 B2_1 B6_1 B10_1 150.3(6)
B1_1 B2_1 B6_1 B5_1 -36.7(6)
B7_1 B2_1 B6_1 B5_1 65.1(8)
B3_1 B2_1 B6_1 B5_1 0.0(9)
B11_1 B2_1 B6_1 B5_1 102.5(7)
Cl2_1 B2_1 B6_1 B5_1 -146.2(6)
B1_1 B2_1 B6_1 Cl6_1 110.7(7)
B7_1 B2_1 B6_1 Cl6_1 -147.5(6)
B3_1 B2_1 B6_1 Cl6_1 147.3(6)
B11_1 B2_1 B6_1 Cl6_1 -110.2(7)
Cl2_1 B2_1 B6_1 Cl6_1 1.1(10)
B1_1 B2_1 B6_1 B11_1 -139.1(7)
B7_1 B2_1 B6_1 B11_1 -37.4(6)
B3_1 B2_1 B6_1 B11_1 -102.5(7)
Cl2_1 B2_1 B6_1 B11_1 111.3(7)
B5_1 B1_1 B6_1 B2_1 -138.4(7)
B4_1 B1_1 B6_1 B2_1 -100.7(7)
B3_1 B1_1 B6_1 B2_1 -36.3(7)
Cl1_1 B1_1 B6_1 B2_1 108.0(8)
B2_1 B1_1 B6_1 B10_1 100.5(7)
B5_1 B1_1 B6_1 B10_1 -37.9(6)
B4_1 B1_1 B6_1 B10_1 -0.2(9)
B3_1 B1_1 B6_1 B10_1 64.2(9)
Cl1_1 B1_1 B6_1 B10_1 -151.5(6)
B2_1 B1_1 B6_1 B5_1 138.4(7)
B4_1 B1_1 B6_1 B5_1 37.7(6)
B3_1 B1_1 B6_1 B5_1 102.1(7)
Cl1_1 B1_1 B6_1 B5_1 -113.6(8)
B2_1 B1_1 B6_1 Cl6_1 -109.1(8)
B5_1 B1_1 B6_1 Cl6_1 112.5(8)
B4_1 B1_1 B6_1 Cl6_1 150.2(7)
B3_1 B1_1 B6_1 Cl6_1 -145.4(7)
Cl1_1 B1_1 B6_1 Cl6_1 -1.1(11)
B2_1 B1_1 B6_1 B11_1 36.3(6)
B5_1 B1_1 B6_1 B11_1 -102.1(7)
B4_1 B1_1 B6_1 B11_1 -64.4(8)
B3_1 B1_1 B6_1 B11_1 0.0(9)
Cl1_1 B1_1 B6_1 B11_1 144.3(7)
B1_1 B5_1 B6_1 B2_1 36.3(6)
Cl5_1 B5_1 B6_1 B2_1 147.9(6)
B10_1 B5_1 B6_1 B2_1 -101.3(7)
B4_1 B5_1 B6_1 B2_1 -0.5(8)
B9_1 B5_1 B6_1 B2_1 -63.5(8)
Cl5_1 B5_1 B6_1 B1_1 111.6(8)
B10_1 B5_1 B6_1 B1_1 -137.6(7)
B4_1 B5_1 B6_1 B1_1 -36.8(6)
B9_1 B5_1 B6_1 B1_1 -99.8(7)
B1_1 B5_1 B6_1 B10_1 137.6(7)
Cl5_1 B5_1 B6_1 B10_1 -110.8(8)
B4_1 B5_1 B6_1 B10_1 100.8(7)
B9_1 B5_1 B6_1 B10_1 37.8(6)
B1_1 B5_1 B6_1 Cl6_1 -110.1(8)
Cl5_1 B5_1 B6_1 Cl6_1 1.5(11)
B10_1 B5_1 B6_1 Cl6_1 112.3(8)
B4_1 B5_1 B6_1 Cl6_1 -146.9(6)
B9_1 B5_1 B6_1 Cl6_1 150.1(6)
B1_1 B5_1 B6_1 B11_1 99.4(7)
Cl5_1 B5_1 B6_1 B11_1 -149.0(6)
B10_1 B5_1 B6_1 B11_1 -38.2(6)
B4_1 B5_1 B6_1 B11_1 62.6(8)
B9_1 B5_1 B6_1 B11_1 -0.4(9)
B1_1 B2_1 B7_1 B3_1 -37.0(6)
B6_1 B2_1 B7_1 B3_1 -102.4(7)
B11_1 B2_1 B7_1 B3_1 -139.5(7)
Cl2_1 B2_1 B7_1 B3_1 109.3(7)
B1_1 B2_1 B7_1 B8_1 1.9(9)
B6_1 B2_1 B7_1 B8_1 -63.5(8)
B3_1 B2_1 B7_1 B8_1 38.9(6)
B11_1 B2_1 B7_1 B8_1 -100.6(7)
Cl2_1 B2_1 B7_1 B8_1 148.2(6)
B1_1 B2_1 B7_1 Cl7_1 -142.9(6)
B6_1 B2_1 B7_1 Cl7_1 151.6(6)
B3_1 B2_1 B7_1 Cl7_1 -105.9(7)
B11_1 B2_1 B7_1 Cl7_1 114.6(7)
Cl2_1 B2_1 B7_1 Cl7_1 3.4(9)
B1_1 B2_1 B7_1 B11_1 102.5(7)
B6_1 B2_1 B7_1 B11_1 37.1(6)
B3_1 B2_1 B7_1 B11_1 139.5(7)
Cl2_1 B2_1 B7_1 B11_1 -111.2(7)
B1_1 B2_1 B7_1 B12_1 65.2(8)
B6_1 B2_1 B7_1 B12_1 -0.3(9)
B3_1 B2_1 B7_1 B12_1 102.2(7)
B11_1 B2_1 B7_1 B12_1 -37.3(6)
Cl2_1 B2_1 B7_1 B12_1 -148.5(6)
B1_1 B3_1 B7_1 B2_1 35.3(6)
B4_1 B3_1 B7_1 B2_1 98.4(7)
Cl3_1 B3_1 B7_1 B2_1 -110.5(8)
B8_1 B3_1 B7_1 B2_1 136.3(7)
B2_1 B3_1 B7_1 B8_1 -136.3(7)
B1_1 B3_1 B7_1 B8_1 -101.0(7)
B4_1 B3_1 B7_1 B8_1 -37.8(6)
Cl3_1 B3_1 B7_1 B8_1 113.3(7)
B2_1 B3_1 B7_1 Cl7_1 107.8(7)
B1_1 B3_1 B7_1 Cl7_1 143.1(6)
B4_1 B3_1 B7_1 Cl7_1 -153.7(6)
Cl3_1 B3_1 B7_1 Cl7_1 -2.6(10)
B8_1 B3_1 B7_1 Cl7_1 -115.9(7)
B2_1 B3_1 B7_1 B11_1 -36.2(6)
B1_1 B3_1 B7_1 B11_1 -0.9(9)
B4_1 B3_1 B7_1 B11_1 62.2(8)
Cl3_1 B3_1 B7_1 B11_1 -146.7(6)
B8_1 B3_1 B7_1 B11_1 100.0(7)
B2_1 B3_1 B7_1 B12_1 -99.1(7)
B1_1 B3_1 B7_1 B12_1 -63.8(8)
B4_1 B3_1 B7_1 B12_1 -0.7(8)
Cl3_1 B3_1 B7_1 B12_1 150.4(6)
B8_1 B3_1 B7_1 B12_1 37.1(6)
B2_1 B7_1 B8_1 B3_1 -38.9(6)
Cl7_1 B7_1 B8_1 B3_1 103.0(7)
B11_1 B7_1 B8_1 B3_1 -101.7(7)
B12_1 B7_1 B8_1 B3_1 -138.7(6)
B2_1 B7_1 B8_1 Cl8_1 -143.9(6)
B3_1 B7_1 B8_1 Cl8_1 -105.0(7)
Cl7_1 B7_1 B8_1 Cl8_1 -2.0(10)
B11_1 B7_1 B8_1 Cl8_1 153.3(6)
B12_1 B7_1 B8_1 Cl8_1 116.2(7)
B2_1 B7_1 B8_1 B9_1 60.7(8)
B3_1 B7_1 B8_1 B9_1 99.5(7)
Cl7_1 B7_1 B8_1 B9_1 -157.4(6)
B11_1 B7_1 B8_1 B9_1 -2.1(8)
B12_1 B7_1 B8_1 B9_1 -39.2(6)
B2_1 B7_1 B8_1 B4_1 -2.0(8)
B3_1 B7_1 B8_1 B4_1 36.8(6)
Cl7_1 B7_1 B8_1 B4_1 139.9(6)
B11_1 B7_1 B8_1 B4_1 -64.8(8)
B12_1 B7_1 B8_1 B4_1 -101.9(7)
B2_1 B7_1 B8_1 B12_1 99.9(7)
B3_1 B7_1 B8_1 B12_1 138.7(6)
Cl7_1 B7_1 B8_1 B12_1 -118.2(7)
B11_1 B7_1 B8_1 B12_1 37.1(6)
B2_1 B3_1 B8_1 B7_1 38.4(6)
B1_1 B3_1 B8_1 B7_1 100.0(7)
B4_1 B3_1 B8_1 B7_1 138.3(7)
Cl3_1 B3_1 B8_1 B7_1 -110.5(8)
B2_1 B3_1 B8_1 Cl8_1 151.6(6)
B1_1 B3_1 B8_1 Cl8_1 -146.9(6)
B7_1 B3_1 B8_1 Cl8_1 113.2(7)
B4_1 B3_1 B8_1 Cl8_1 -108.5(7)
Cl3_1 B3_1 B8_1 Cl8_1 2.7(10)
B2_1 B3_1 B8_1 B9_1 -63.1(8)
B1_1 B3_1 B8_1 B9_1 -1.6(8)
B7_1 B3_1 B8_1 B9_1 -101.6(7)
B4_1 B3_1 B8_1 B9_1 36.8(6)
Cl3_1 B3_1 B8_1 B9_1 148.0(6)
B2_1 B3_1 B8_1 B4_1 -99.9(7)
B1_1 B3_1 B8_1 B4_1 -38.3(6)
B7_1 B3_1 B8_1 B4_1 -138.3(7)
Cl3_1 B3_1 B8_1 B4_1 111.2(8)
B2_1 B3_1 B8_1 B12_1 0.7(9)
B1_1 B3_1 B8_1 B12_1 62.2(8)
B7_1 B3_1 B8_1 B12_1 -37.8(6)
B4_1 B3_1 B8_1 B12_1 100.6(7)
Cl3_1 B3_1 B8_1 B12_1 -148.2(6)
B1_1 B4_1 B8_1 B7_1 1.4(8)
B3_1 B4_1 B8_1 B7_1 -37.0(6)
B9_1 B4_1 B8_1 B7_1 101.4(7)
Cl4_1 B4_1 B8_1 B7_1 -149.1(6)
B5_1 B4_1 B8_1 B7_1 63.8(8)
B1_1 B4_1 B8_1 B3_1 38.3(6)
B9_1 B4_1 B8_1 B3_1 138.3(7)
Cl4_1 B4_1 B8_1 B3_1 -112.1(8)
B5_1 B4_1 B8_1 B3_1 100.7(7)
B1_1 B4_1 B8_1 Cl8_1 144.9(6)
B3_1 B4_1 B8_1 Cl8_1 106.6(7)
B9_1 B4_1 B8_1 Cl8_1 -115.0(8)
Cl4_1 B4_1 B8_1 Cl8_1 -5.5(10)
B5_1 B4_1 B8_1 Cl8_1 -152.6(6)
B1_1 B4_1 B8_1 B9_1 -100.0(7)
B3_1 B4_1 B8_1 B9_1 -138.3(7)
Cl4_1 B4_1 B8_1 B9_1 109.5(8)
B5_1 B4_1 B8_1 B9_1 -37.6(6)
B1_1 B4_1 B8_1 B12_1 -63.4(8)
B3_1 B4_1 B8_1 B12_1 -101.8(7)
B9_1 B4_1 B8_1 B12_1 36.6(6)
Cl4_1 B4_1 B8_1 B12_1 146.1(6)
B5_1 B4_1 B8_1 B12_1 -1.0(9)
B1_1 B4_1 B9_1 B10_1 -1.2(9)
B3_1 B4_1 B9_1 B10_1 -64.4(8)
Cl4_1 B4_1 B9_1 B10_1 148.1(6)
B5_1 B4_1 B9_1 B10_1 36.5(6)
B8_1 B4_1 B9_1 B10_1 -101.6(7)
B1_1 B4_1 B9_1 Cl9_1 -145.7(6)
B3_1 B4_1 B9_1 Cl9_1 151.0(6)
Cl4_1 B4_1 B9_1 Cl9_1 3.5(10)
B5_1 B4_1 B9_1 Cl9_1 -108.0(7)
B8_1 B4_1 B9_1 Cl9_1 113.9(7)
B1_1 B4_1 B9_1 B5_1 -37.7(6)
B3_1 B4_1 B9_1 B5_1 -101.0(7)
Cl4_1 B4_1 B9_1 B5_1 111.5(8)
B8_1 B4_1 B9_1 B5_1 -138.1(7)
B1_1 B4_1 B9_1 B8_1 100.4(7)
B3_1 B4_1 B9_1 B8_1 37.1(6)
Cl4_1 B4_1 B9_1 B8_1 -110.3(7)
B5_1 B4_1 B9_1 B8_1 138.1(7)
B1_1 B4_1 B9_1 B12_1 63.6(8)
B3_1 B4_1 B9_1 B12_1 0.4(8)
Cl4_1 B4_1 B9_1 B12_1 -147.1(6)
B5_1 B4_1 B9_1 B12_1 101.4(7)
B8_1 B4_1 B9_1 B12_1 -36.7(6)
B1_1 B5_1 B9_1 B4_1 38.0(6)
Cl5_1 B5_1 B9_1 B4_1 -110.4(8)
B6_1 B5_1 B9_1 B4_1 101.3(7)
B10_1 B5_1 B9_1 B4_1 139.0(7)
B1_1 B5_1 B9_1 B10_1 -101.0(7)
Cl5_1 B5_1 B9_1 B10_1 110.7(8)
B6_1 B5_1 B9_1 B10_1 -37.7(6)
B4_1 B5_1 B9_1 B10_1 -139.0(7)
B1_1 B5_1 B9_1 Cl9_1 146.4(6)
Cl5_1 B5_1 B9_1 Cl9_1 -2.0(10)
B6_1 B5_1 B9_1 Cl9_1 -150.3(6)
B10_1 B5_1 B9_1 Cl9_1 -112.6(7)
B4_1 B5_1 B9_1 Cl9_1 108.4(7)
B1_1 B5_1 B9_1 B8_1 0.3(9)
Cl5_1 B5_1 B9_1 B8_1 -148.1(6)
B6_1 B5_1 B9_1 B8_1 63.6(8)
B10_1 B5_1 B9_1 B8_1 101.3(7)
B4_1 B5_1 B9_1 B8_1 -37.7(6)
B1_1 B5_1 B9_1 B12_1 -63.7(8)
Cl5_1 B5_1 B9_1 B12_1 148.0(6)
B6_1 B5_1 B9_1 B12_1 -0.4(9)
B10_1 B5_1 B9_1 B12_1 37.3(6)
B4_1 B5_1 B9_1 B12_1 -101.7(7)
B7_1 B8_1 B9_1 B4_1 -99.7(7)
B3_1 B8_1 B9_1 B4_1 -36.8(6)
Cl8_1 B8_1 B9_1 B4_1 105.5(8)
B12_1 B8_1 B9_1 B4_1 -139.4(7)
B7_1 B8_1 B9_1 B10_1 1.0(9)
B3_1 B8_1 B9_1 B10_1 64.0(8)
Cl8_1 B8_1 B9_1 B10_1 -153.8(6)
B4_1 B8_1 B9_1 B10_1 100.8(7)
B12_1 B8_1 B9_1 B10_1 -38.6(6)
B7_1 B8_1 B9_1 Cl9_1 153.8(6)
B3_1 B8_1 B9_1 Cl9_1 -143.3(6)
Cl8_1 B8_1 B9_1 Cl9_1 -1.1(11)
B4_1 B8_1 B9_1 Cl9_1 -106.5(8)
B12_1 B8_1 B9_1 Cl9_1 114.1(8)
B7_1 B8_1 B9_1 B5_1 -62.1(8)
B3_1 B8_1 B9_1 B5_1 0.8(9)
Cl8_1 B8_1 B9_1 B5_1 143.0(7)
B4_1 B8_1 B9_1 B5_1 37.6(6)
B12_1 B8_1 B9_1 B5_1 -101.8(7)
B7_1 B8_1 B9_1 B12_1 39.7(6)
B3_1 B8_1 B9_1 B12_1 102.6(7)
Cl8_1 B8_1 B9_1 B12_1 -115.2(8)
B4_1 B8_1 B9_1 B12_1 139.4(7)
B2_1 B6_1 B10_1 B5_1 99.4(7)
B1_1 B6_1 B10_1 B5_1 37.5(6)
Cl6_1 B6_1 B10_1 B5_1 -112.3(8)
B11_1 B6_1 B10_1 B5_1 137.9(7)
B2_1 B6_1 B10_1 Cl10_1 -153.2(6)
B1_1 B6_1 B10_1 Cl10_1 145.0(6)
B5_1 B6_1 B10_1 Cl10_1 107.5(7)
Cl6_1 B6_1 B10_1 Cl10_1 -4.8(10)
B11_1 B6_1 B10_1 Cl10_1 -114.6(7)
B2_1 B6_1 B10_1 B9_1 61.3(8)
B1_1 B6_1 B10_1 B9_1 -0.6(9)
B5_1 B6_1 B10_1 B9_1 -38.1(6)
Cl6_1 B6_1 B10_1 B9_1 -150.4(6)
B11_1 B6_1 B10_1 B9_1 99.8(7)
B2_1 B6_1 B10_1 B11_1 -38.5(6)
B1_1 B6_1 B10_1 B11_1 -100.4(7)
B5_1 B6_1 B10_1 B11_1 -137.9(7)
Cl6_1 B6_1 B10_1 B11_1 109.8(8)
B2_1 B6_1 B10_1 B12_1 -2.4(9)
B1_1 B6_1 B10_1 B12_1 -64.3(8)
B5_1 B6_1 B10_1 B12_1 -101.8(7)
Cl6_1 B6_1 B10_1 B12_1 145.9(6)
B11_1 B6_1 B10_1 B12_1 36.1(6)
B1_1 B5_1 B10_1 B6_1 -37.9(6)
Cl5_1 B5_1 B10_1 B6_1 110.7(8)
B4_1 B5_1 B10_1 B6_1 -100.9(7)
B9_1 B5_1 B10_1 B6_1 -137.5(7)
B1_1 B5_1 B10_1 Cl10_1 -144.2(6)
Cl5_1 B5_1 B10_1 Cl10_1 4.4(10)
B6_1 B5_1 B10_1 Cl10_1 -106.4(7)
B4_1 B5_1 B10_1 Cl10_1 152.7(6)
B9_1 B5_1 B10_1 Cl10_1 116.1(8)
B1_1 B5_1 B10_1 B9_1 99.7(7)
Cl5_1 B5_1 B10_1 B9_1 -111.7(8)
B6_1 B5_1 B10_1 B9_1 137.5(7)
B4_1 B5_1 B10_1 B9_1 36.6(6)
B1_1 B5_1 B10_1 B11_1 -0.2(8)
Cl5_1 B5_1 B10_1 B11_1 148.4(6)
B6_1 B5_1 B10_1 B11_1 37.7(6)
B4_1 B5_1 B10_1 B11_1 -63.3(8)
B9_1 B5_1 B10_1 B11_1 -99.9(7)
B1_1 B5_1 B10_1 B12_1 62.7(8)
Cl5_1 B5_1 B10_1 B12_1 -148.7(6)
B6_1 B5_1 B10_1 B12_1 100.6(7)
B4_1 B5_1 B10_1 B12_1 -0.3(9)
B9_1 B5_1 B10_1 B12_1 -36.9(6)
B4_1 B9_1 B10_1 B6_1 1.1(9)
Cl9_1 B9_1 B10_1 B6_1 144.1(6)
B5_1 B9_1 B10_1 B6_1 37.9(6)
B8_1 B9_1 B10_1 B6_1 -62.9(8)
B12_1 B9_1 B10_1 B6_1 -101.2(7)
B4_1 B9_1 B10_1 B5_1 -36.8(6)
Cl9_1 B9_1 B10_1 B5_1 106.1(8)
B8_1 B9_1 B10_1 B5_1 -100.8(7)
B12_1 B9_1 B10_1 B5_1 -139.1(7)
B4_1 B9_1 B10_1 Cl10_1 -141.0(7)
Cl9_1 B9_1 B10_1 Cl10_1 1.9(11)
B5_1 B9_1 B10_1 Cl10_1 -104.2(8)
B8_1 B9_1 B10_1 Cl10_1 154.9(6)
B12_1 B9_1 B10_1 Cl10_1 116.7(8)
B4_1 B9_1 B10_1 B11_1 64.5(8)
Cl9_1 B9_1 B10_1 B11_1 -152.6(6)
B5_1 B9_1 B10_1 B11_1 101.3(7)
B8_1 B9_1 B10_1 B11_1 0.5(9)
B12_1 B9_1 B10_1 B11_1 -37.8(6)
B4_1 B9_1 B10_1 B12_1 102.3(7)
Cl9_1 B9_1 B10_1 B12_1 -114.8(8)
B5_1 B9_1 B10_1 B12_1 139.1(7)
B8_1 B9_1 B10_1 B12_1 38.2(6)
B1_1 B2_1 B11_1 Cl11_1 145.8(6)
B7_1 B2_1 B11_1 Cl11_1 -111.8(7)
B6_1 B2_1 B11_1 Cl11_1 108.4(7)
B3_1 B2_1 B11_1 Cl11_1 -148.8(6)
Cl2_1 B2_1 B11_1 Cl11_1 -0.8(10)
B1_1 B2_1 B11_1 B6_1 37.5(6)
B7_1 B2_1 B11_1 B6_1 139.9(7)
B3_1 B2_1 B11_1 B6_1 102.8(7)
Cl2_1 B2_1 B11_1 B6_1 -109.2(7)
B1_1 B2_1 B11_1 B12_1 -64.1(8)
B7_1 B2_1 B11_1 B12_1 38.3(6)
B6_1 B2_1 B11_1 B12_1 -101.6(7)
B3_1 B2_1 B11_1 B12_1 1.2(9)
Cl2_1 B2_1 B11_1 B12_1 149.2(6)
B1_1 B2_1 B11_1 B10_1 -0.2(8)
B7_1 B2_1 B11_1 B10_1 102.2(7)
B6_1 B2_1 B11_1 B10_1 -37.7(6)
B3_1 B2_1 B11_1 B10_1 65.2(8)
Cl2_1 B2_1 B11_1 B10_1 -146.8(6)
B1_1 B2_1 B11_1 B7_1 -102.4(7)
B6_1 B2_1 B11_1 B7_1 -139.9(7)
B3_1 B2_1 B11_1 B7_1 -37.1(6)
Cl2_1 B2_1 B11_1 B7_1 110.9(7)
B1_1 B6_1 B11_1 B2_1 -35.8(6)
B10_1 B6_1 B11_1 B2_1 -136.6(7)
B5_1 B6_1 B11_1 B2_1 -98.7(7)
Cl6_1 B6_1 B11_1 B2_1 110.0(8)
B2_1 B6_1 B11_1 Cl11_1 -110.5(8)
B1_1 B6_1 B11_1 Cl11_1 -146.3(6)
B10_1 B6_1 B11_1 Cl11_1 112.8(7)
B5_1 B6_1 B11_1 Cl11_1 150.8(6)
Cl6_1 B6_1 B11_1 Cl11_1 -0.6(10)
B2_1 B6_1 B11_1 B12_1 99.8(7)
B1_1 B6_1 B11_1 B12_1 63.9(8)
B10_1 B6_1 B11_1 B12_1 -36.9(6)
B5_1 B6_1 B11_1 B12_1 1.1(9)
Cl6_1 B6_1 B11_1 B12_1 -150.3(6)
B2_1 B6_1 B11_1 B10_1 136.6(7)
B1_1 B6_1 B11_1 B10_1 100.8(7)
B5_1 B6_1 B11_1 B10_1 38.0(6)
Cl6_1 B6_1 B11_1 B10_1 -113.4(7)
B2_1 B6_1 B11_1 B7_1 35.2(6)
B1_1 B6_1 B11_1 B7_1 -0.6(9)
B10_1 B6_1 B11_1 B7_1 -101.4(7)
B5_1 B6_1 B11_1 B7_1 -63.5(8)
Cl6_1 B6_1 B11_1 B7_1 145.2(6)
B6_1 B10_1 B11_1 B2_1 37.8(6)
B5_1 B10_1 B11_1 B2_1 0.2(8)
Cl10_1 B10_1 B11_1 B2_1 141.7(7)
B9_1 B10_1 B11_1 B2_1 -63.4(8)
B12_1 B10_1 B11_1 B2_1 -101.6(7)
B6_1 B10_1 B11_1 Cl11_1 -107.3(7)
B5_1 B10_1 B11_1 Cl11_1 -144.9(6)
Cl10_1 B10_1 B11_1 Cl11_1 -3.5(11)
B9_1 B10_1 B11_1 Cl11_1 151.4(6)
B12_1 B10_1 B11_1 Cl11_1 113.3(7)
B5_1 B10_1 B11_1 B6_1 -37.6(6)
Cl10_1 B10_1 B11_1 B6_1 103.8(8)
B9_1 B10_1 B11_1 B6_1 -101.3(7)
B12_1 B10_1 B11_1 B6_1 -139.4(7)
B6_1 B10_1 B11_1 B12_1 139.4(7)
B5_1 B10_1 B11_1 B12_1 101.8(7)
Cl10_1 B10_1 B11_1 B12_1 -116.8(8)
B9_1 B10_1 B11_1 B12_1 38.2(6)
B6_1 B10_1 B11_1 B7_1 99.5(7)
B5_1 B10_1 B11_1 B7_1 61.9(8)
Cl10_1 B10_1 B11_1 B7_1 -156.7(6)
B9_1 B10_1 B11_1 B7_1 -1.8(8)
B12_1 B10_1 B11_1 B7_1 -39.9(6)
B3_1 B7_1 B11_1 B2_1 36.4(6)
B8_1 B7_1 B11_1 B2_1 100.1(7)
Cl7_1 B7_1 B11_1 B2_1 -104.5(8)
B12_1 B7_1 B11_1 B2_1 137.5(7)
B2_1 B7_1 B11_1 Cl11_1 109.0(8)
B3_1 B7_1 B11_1 Cl11_1 145.5(7)
B8_1 B7_1 B11_1 Cl11_1 -150.9(6)
Cl7_1 B7_1 B11_1 Cl11_1 4.6(11)
B12_1 B7_1 B11_1 Cl11_1 -113.4(7)
B2_1 B7_1 B11_1 B6_1 -35.5(6)
B3_1 B7_1 B11_1 B6_1 1.0(9)
B8_1 B7_1 B11_1 B6_1 64.6(8)
Cl7_1 B7_1 B11_1 B6_1 -139.9(7)
B12_1 B7_1 B11_1 B6_1 102.1(7)
B2_1 B7_1 B11_1 B12_1 -137.5(7)
B3_1 B7_1 B11_1 B12_1 -101.1(7)
B8_1 B7_1 B11_1 B12_1 -37.5(6)
Cl7_1 B7_1 B11_1 B12_1 118.0(7)
B2_1 B7_1 B11_1 B10_1 -97.6(7)
B3_1 B7_1 B11_1 B10_1 -61.2(8)
B8_1 B7_1 B11_1 B10_1 2.4(8)
Cl7_1 B7_1 B11_1 B10_1 157.9(6)
B12_1 B7_1 B11_1 B10_1 39.9(6)
C7_1 N1_1 B12_1 B11_1 176.0(7)
C6_1 N1_1 B12_1 B11_1 56.8(9)
C5_1 N1_1 B12_1 B11_1 -62.1(10)
C7_1 N1_1 B12_1 B9_1 -40.4(10)
C6_1 N1_1 B12_1 B9_1 -159.6(7)
C5_1 N1_1 B12_1 B9_1 81.5(9)
C7_1 N1_1 B12_1 B8_1 32.3(10)
C6_1 N1_1 B12_1 B8_1 -86.9(9)
C5_1 N1_1 B12_1 B8_1 154.2(8)
C7_1 N1_1 B12_1 B10_1 -111.9(8)
C6_1 N1_1 B12_1 B10_1 128.9(8)
C5_1 N1_1 B12_1 B10_1 10.0(10)
C7_1 N1_1 B12_1 B7_1 103.7(8)
C6_1 N1_1 B12_1 B7_1 -15.5(10)
C5_1 N1_1 B12_1 B7_1 -134.4(8)
B2_1 B11_1 B12_1 N1_1 -149.7(7)
Cl11_1 B11_1 B12_1 N1_1 -0.6(11)
B6_1 B11_1 B12_1 N1_1 147.6(7)
B10_1 B11_1 B12_1 N1_1 111.6(8)
B7_1 B11_1 B12_1 N1_1 -112.5(8)
B2_1 B11_1 B12_1 B9_1 61.4(8)
Cl11_1 B11_1 B12_1 B9_1 -149.5(6)
B6_1 B11_1 B12_1 B9_1 -1.3(8)
B10_1 B11_1 B12_1 B9_1 -37.3(6)
B7_1 B11_1 B12_1 B9_1 98.6(7)
B2_1 B11_1 B12_1 B8_1 -0.8(8)
Cl11_1 B11_1 B12_1 B8_1 148.3(6)
B6_1 B11_1 B12_1 B8_1 -63.5(8)
B10_1 B11_1 B12_1 B8_1 -99.4(7)
B7_1 B11_1 B12_1 B8_1 36.4(6)
B2_1 B11_1 B12_1 B10_1 98.7(7)
Cl11_1 B11_1 B12_1 B10_1 -112.3(8)
B6_1 B11_1 B12_1 B10_1 36.0(6)
B7_1 B11_1 B12_1 B10_1 135.9(6)
B2_1 B11_1 B12_1 B7_1 -37.2(6)
Cl11_1 B11_1 B12_1 B7_1 111.8(7)
B6_1 B11_1 B12_1 B7_1 -99.9(7)
B10_1 B11_1 B12_1 B7_1 -135.9(6)
B4_1 B9_1 B12_1 N1_1 148.6(7)
B10_1 B9_1 B12_1 N1_1 -110.7(8)
Cl9_1 B9_1 B12_1 N1_1 0.2(11)
B5_1 B9_1 B12_1 N1_1 -147.4(7)
B8_1 B9_1 B12_1 N1_1 111.8(8)
B4_1 B9_1 B12_1 B11_1 -63.0(8)
B10_1 B9_1 B12_1 B11_1 37.7(6)
Cl9_1 B9_1 B12_1 B11_1 148.6(6)
B5_1 B9_1 B12_1 B11_1 1.0(8)
B8_1 B9_1 B12_1 B11_1 -99.8(7)
B4_1 B9_1 B12_1 B8_1 36.8(6)
B10_1 B9_1 B12_1 B8_1 137.5(7)
Cl9_1 B9_1 B12_1 B8_1 -111.6(8)
B5_1 B9_1 B12_1 B8_1 100.8(7)
B4_1 B9_1 B12_1 B10_1 -100.7(7)
Cl9_1 B9_1 B12_1 B10_1 110.9(8)
B5_1 B9_1 B12_1 B10_1 -36.7(6)
B8_1 B9_1 B12_1 B10_1 -137.5(7)
B4_1 B9_1 B12_1 B7_1 -0.8(8)
B10_1 B9_1 B12_1 B7_1 99.9(7)
Cl9_1 B9_1 B12_1 B7_1 -149.2(6)
B5_1 B9_1 B12_1 B7_1 63.2(8)
B8_1 B9_1 B12_1 B7_1 -37.6(6)
B7_1 B8_1 B12_1 N1_1 111.5(8)
B3_1 B8_1 B12_1 N1_1 148.6(7)
Cl8_1 B8_1 B12_1 N1_1 0.7(12)
B9_1 B8_1 B12_1 N1_1 -112.2(9)
B4_1 B8_1 B12_1 N1_1 -148.3(7)
B7_1 B8_1 B12_1 B11_1 -37.0(6)
B3_1 B8_1 B12_1 B11_1 0.1(8)
Cl8_1 B8_1 B12_1 B11_1 -147.8(7)
B9_1 B8_1 B12_1 B11_1 99.4(7)
B4_1 B8_1 B12_1 B11_1 63.2(8)
B7_1 B8_1 B12_1 B9_1 -136.3(7)
B3_1 B8_1 B12_1 B9_1 -99.3(7)
Cl8_1 B8_1 B12_1 B9_1 112.8(8)
B4_1 B8_1 B12_1 B9_1 -36.2(6)
B7_1 B8_1 B12_1 B10_1 -99.4(7)
B3_1 B8_1 B12_1 B10_1 -62.3(8)
Cl8_1 B8_1 B12_1 B10_1 149.8(7)
B9_1 B8_1 B12_1 B10_1 37.0(6)
B4_1 B8_1 B12_1 B10_1 0.8(9)
B3_1 B8_1 B12_1 B7_1 37.0(6)
Cl8_1 B8_1 B12_1 B7_1 -110.8(8)
B9_1 B8_1 B12_1 B7_1 136.3(7)
B4_1 B8_1 B12_1 B7_1 100.1(7)
B6_1 B10_1 B12_1 N1_1 -147.3(7)
B5_1 B10_1 B12_1 N1_1 149.1(7)
Cl10_1 B10_1 B12_1 N1_1 -0.5(12)
B9_1 B10_1 B12_1 N1_1 112.0(9)
B11_1 B10_1 B12_1 N1_1 -110.8(8)
B6_1 B10_1 B12_1 B11_1 -36.4(6)
B5_1 B10_1 B12_1 B11_1 -100.1(7)
Cl10_1 B10_1 B12_1 B11_1 110.3(8)
B9_1 B10_1 B12_1 B11_1 -137.1(7)
B6_1 B10_1 B12_1 B9_1 100.7(7)
B5_1 B10_1 B12_1 B9_1 37.0(7)
Cl10_1 B10_1 B12_1 B9_1 -112.6(9)
B11_1 B10_1 B12_1 B9_1 137.1(7)
B6_1 B10_1 B12_1 B8_1 63.4(8)
B5_1 B10_1 B12_1 B8_1 -0.3(9)
Cl10_1 B10_1 B12_1 B8_1 -149.9(7)
B9_1 B10_1 B12_1 B8_1 -37.3(6)
B11_1 B10_1 B12_1 B8_1 99.8(7)
B6_1 B10_1 B12_1 B7_1 2.2(8)
B5_1 B10_1 B12_1 B7_1 -61.4(8)
Cl10_1 B10_1 B12_1 B7_1 149.0(7)
B9_1 B10_1 B12_1 B7_1 -98.4(7)
B11_1 B10_1 B12_1 B7_1 38.7(6)
B2_1 B7_1 B12_1 N1_1 148.1(7)
B3_1 B7_1 B12_1 N1_1 -148.5(7)
B8_1 B7_1 B12_1 N1_1 -111.4(8)
Cl7_1 B7_1 B12_1 N1_1 0.3(12)
B11_1 B7_1 B12_1 N1_1 110.6(8)
B2_1 B7_1 B12_1 B11_1 37.5(6)
B3_1 B7_1 B12_1 B11_1 100.9(7)
B8_1 B7_1 B12_1 B11_1 138.0(7)
Cl7_1 B7_1 B12_1 B11_1 -110.3(8)
B2_1 B7_1 B12_1 B9_1 -62.5(7)
B3_1 B7_1 B12_1 B9_1 0.9(8)
B8_1 B7_1 B12_1 B9_1 38.1(6)
Cl7_1 B7_1 B12_1 B9_1 149.7(7)
B11_1 B7_1 B12_1 B9_1 -100.0(7)
B2_1 B7_1 B12_1 B8_1 -100.5(7)
B3_1 B7_1 B12_1 B8_1 -37.1(6)
Cl7_1 B7_1 B12_1 B8_1 111.6(8)
B11_1 B7_1 B12_1 B8_1 -138.0(7)
B2_1 B7_1 B12_1 B10_1 -1.2(8)
B3_1 B7_1 B12_1 B10_1 62.2(8)
B8_1 B7_1 B12_1 B10_1 99.3(7)
Cl7_1 B7_1 B12_1 B10_1 -149.0(7)
B11_1 B7_1 B12_1 B10_1 -38.7(6)
Al1_2 Cl1_2 B1_2 B2_2 7.5(7)
Al1_2 Cl1_2 B1_2 B4_2 148.3(6)
Al1_2 Cl1_2 B1_2 B5_2 -136.5(7)
Al1_2 Cl1_2 B1_2 B6_2 -63.6(7)
Al1_2 Cl1_2 B1_2 B3_2 76.6(6)
B4_2 B1_2 B2_2 B11_2 65.4(9)
B5_2 B1_2 B2_2 B11_2 0.1(9)
B6_2 B1_2 B2_2 B11_2 -37.4(6)
B3_2 B1_2 B2_2 B11_2 103.1(7)
Cl1_2 B1_2 B2_2 B11_2 -149.1(6)
B4_2 B1_2 B2_2 B3_2 -37.7(7)
B5_2 B1_2 B2_2 B3_2 -103.0(7)
B6_2 B1_2 B2_2 B3_2 -140.5(7)
Cl1_2 B1_2 B2_2 B3_2 107.8(8)
B4_2 B1_2 B2_2 B6_2 102.8(7)
B5_2 B1_2 B2_2 B6_2 37.5(6)
B3_2 B1_2 B2_2 B6_2 140.5(7)
Cl1_2 B1_2 B2_2 B6_2 -111.7(7)
B4_2 B1_2 B2_2 B7_2 0.6(9)
B5_2 B1_2 B2_2 B7_2 -64.7(8)
B6_2 B1_2 B2_2 B7_2 -102.2(7)
B3_2 B1_2 B2_2 B7_2 38.3(6)
Cl1_2 B1_2 B2_2 B7_2 146.1(6)
B4_2 B1_2 B2_2 Cl2_2 -148.4(6)
B5_2 B1_2 B2_2 Cl2_2 146.3(6)
B6_2 B1_2 B2_2 Cl2_2 108.8(7)
B3_2 B1_2 B2_2 Cl2_2 -110.7(8)
Cl1_2 B1_2 B2_2 Cl2_2 -2.9(10)
Al1_2 Cl2_2 B2_2 B1_2 -3.6(7)
Al1_2 Cl2_2 B2_2 B11_2 138.2(6)
Al1_2 Cl2_2 B2_2 B3_2 -75.3(7)
Al1_2 Cl2_2 B2_2 B6_2 66.7(7)
Al1_2 Cl2_2 B2_2 B7_2 -148.2(6)
B11_2 B2_2 B3_2 B1_2 -101.1(7)
B6_2 B2_2 B3_2 B1_2 -36.1(6)
B7_2 B2_2 B3_2 B1_2 -137.8(7)
Cl2_2 B2_2 B3_2 B1_2 108.9(7)
B1_2 B2_2 B3_2 Cl3_2 -111.2(7)
B11_2 B2_2 B3_2 Cl3_2 147.8(6)
B6_2 B2_2 B3_2 Cl3_2 -147.2(6)
B7_2 B2_2 B3_2 Cl3_2 111.0(7)
Cl2_2 B2_2 B3_2 Cl3_2 -2.2(10)
B1_2 B2_2 B3_2 B8_2 99.0(7)
B11_2 B2_2 B3_2 B8_2 -2.0(9)
B6_2 B2_2 B3_2 B8_2 63.0(8)
B7_2 B2_2 B3_2 B8_2 -38.8(6)
Cl2_2 B2_2 B3_2 B8_2 -152.0(6)
B1_2 B2_2 B3_2 B4_2 36.2(6)
B11_2 B2_2 B3_2 B4_2 -64.9(8)
B6_2 B2_2 B3_2 B4_2 0.1(9)
B7_2 B2_2 B3_2 B4_2 -101.7(7)
Cl2_2 B2_2 B3_2 B4_2 145.1(6)
B1_2 B2_2 B3_2 B7_2 137.8(7)
B11_2 B2_2 B3_2 B7_2 36.8(6)
B6_2 B2_2 B3_2 B7_2 101.8(7)
Cl2_2 B2_2 B3_2 B7_2 -113.2(7)
B4_2 B1_2 B3_2 B2_2 138.5(7)
B5_2 B1_2 B3_2 B2_2 100.4(7)
B6_2 B1_2 B3_2 B2_2 36.1(6)
Cl1_2 B1_2 B3_2 B2_2 -108.3(7)
B2_2 B1_2 B3_2 Cl3_2 108.9(7)
B4_2 B1_2 B3_2 Cl3_2 -112.7(8)
B5_2 B1_2 B3_2 Cl3_2 -150.7(6)
B6_2 B1_2 B3_2 Cl3_2 144.9(6)
Cl1_2 B1_2 B3_2 Cl3_2 0.5(10)
B2_2 B1_2 B3_2 B8_2 -100.8(7)
B4_2 B1_2 B3_2 B8_2 37.6(6)
B5_2 B1_2 B3_2 B8_2 -0.4(9)
B6_2 B1_2 B3_2 B8_2 -64.8(8)
Cl1_2 B1_2 B3_2 B8_2 150.8(6)
B2_2 B1_2 B3_2 B4_2 -138.5(7)
B5_2 B1_2 B3_2 B4_2 -38.1(6)
B6_2 B1_2 B3_2 B4_2 -102.4(7)
Cl1_2 B1_2 B3_2 B4_2 113.2(7)
B2_2 B1_2 B3_2 B7_2 -37.7(6)
B4_2 B1_2 B3_2 B7_2 100.8(7)
B5_2 B1_2 B3_2 B7_2 62.7(8)
B6_2 B1_2 B3_2 B7_2 -1.6(8)
Cl1_2 B1_2 B3_2 B7_2 -146.0(6)
B2_2 B1_2 B4_2 B8_2 -0.7(9)
B5_2 B1_2 B4_2 B8_2 100.7(7)
B6_2 B1_2 B4_2 B8_2 64.0(9)
B3_2 B1_2 B4_2 B8_2 -38.0(7)
Cl1_2 B1_2 B4_2 B8_2 -144.7(7)
B2_2 B1_2 B4_2 B3_2 37.3(7)
B5_2 B1_2 B4_2 B3_2 138.8(7)
B6_2 B1_2 B4_2 B3_2 102.1(7)
Cl1_2 B1_2 B4_2 B3_2 -106.7(8)
B2_2 B1_2 B4_2 B9_2 -64.0(9)
B5_2 B1_2 B4_2 B9_2 37.5(6)
B6_2 B1_2 B4_2 B9_2 0.8(9)
B3_2 B1_2 B4_2 B9_2 -101.3(7)
Cl1_2 B1_2 B4_2 B9_2 152.1(6)
B2_2 B1_2 B4_2 Cl4_2 149.7(7)
B5_2 B1_2 B4_2 Cl4_2 -108.9(8)
B6_2 B1_2 B4_2 Cl4_2 -145.6(7)
B3_2 B1_2 B4_2 Cl4_2 112.3(8)
Cl1_2 B1_2 B4_2 Cl4_2 5.7(11)
B2_2 B1_2 B4_2 B5_2 -101.5(7)
B6_2 B1_2 B4_2 B5_2 -36.7(6)
B3_2 B1_2 B4_2 B5_2 -138.8(7)
Cl1_2 B1_2 B4_2 B5_2 114.5(8)
B2_2 B3_2 B4_2 B1_2 -36.3(6)
Cl3_2 B3_2 B4_2 B1_2 109.7(8)
B8_2 B3_2 B4_2 B1_2 -137.4(7)
B7_2 B3_2 B4_2 B1_2 -99.8(7)
B2_2 B3_2 B4_2 B8_2 101.0(7)
B1_2 B3_2 B4_2 B8_2 137.4(7)
Cl3_2 B3_2 B4_2 B8_2 -112.9(8)
B7_2 B3_2 B4_2 B8_2 37.5(6)
B2_2 B3_2 B4_2 B9_2 64.0(8)
B1_2 B3_2 B4_2 B9_2 100.3(7)
Cl3_2 B3_2 B4_2 B9_2 -150.0(6)
B8_2 B3_2 B4_2 B9_2 -37.0(6)
B7_2 B3_2 B4_2 B9_2 0.5(9)
B2_2 B3_2 B4_2 Cl4_2 -147.2(7)
B1_2 B3_2 B4_2 Cl4_2 -110.9(8)
Cl3_2 B3_2 B4_2 Cl4_2 -1.2(11)
B8_2 B3_2 B4_2 Cl4_2 111.8(8)
B7_2 B3_2 B4_2 Cl4_2 149.3(7)
B2_2 B3_2 B4_2 B5_2 0.4(9)
B1_2 B3_2 B4_2 B5_2 36.7(6)
Cl3_2 B3_2 B4_2 B5_2 146.4(6)
B8_2 B3_2 B4_2 B5_2 -100.7(7)
B7_2 B3_2 B4_2 B5_2 -63.1(8)
B2_2 B1_2 B5_2 B6_2 -37.8(6)
B4_2 B1_2 B5_2 B6_2 -139.5(7)
B3_2 B1_2 B5_2 B6_2 -101.7(7)
Cl1_2 B1_2 B5_2 B6_2 109.2(8)
B2_2 B1_2 B5_2 B10_2 1.0(9)
B4_2 B1_2 B5_2 B10_2 -100.8(7)
B6_2 B1_2 B5_2 B10_2 38.8(6)
B3_2 B1_2 B5_2 B10_2 -62.9(9)
Cl1_2 B1_2 B5_2 B10_2 148.0(7)
B2_2 B1_2 B5_2 Cl5_2 -148.5(7)
B4_2 B1_2 B5_2 Cl5_2 109.7(8)
B6_2 B1_2 B5_2 Cl5_2 -110.7(8)
B3_2 B1_2 B5_2 Cl5_2 147.6(7)
Cl1_2 B1_2 B5_2 Cl5_2 -1.5(11)
B2_2 B1_2 B5_2 B4_2 101.8(7)
B6_2 B1_2 B5_2 B4_2 139.5(7)
B3_2 B1_2 B5_2 B4_2 37.8(6)
Cl1_2 B1_2 B5_2 B4_2 -111.2(8)
B2_2 B1_2 B5_2 B9_2 64.5(8)
B4_2 B1_2 B5_2 B9_2 -37.3(6)
B6_2 B1_2 B5_2 B9_2 102.3(7)
B3_2 B1_2 B5_2 B9_2 0.5(9)
Cl1_2 B1_2 B5_2 B9_2 -148.5(7)
B8_2 B4_2 B5_2 B1_2 -100.5(7)
B3_2 B4_2 B5_2 B1_2 -37.1(6)
B9_2 B4_2 B5_2 B1_2 -138.0(7)
Cl4_2 B4_2 B5_2 B1_2 111.5(7)
B1_2 B4_2 B5_2 B6_2 36.4(6)
B8_2 B4_2 B5_2 B6_2 -64.2(8)
B3_2 B4_2 B5_2 B6_2 -0.7(9)
B9_2 B4_2 B5_2 B6_2 -101.6(7)
Cl4_2 B4_2 B5_2 B6_2 147.8(6)
B1_2 B4_2 B5_2 B10_2 100.3(7)
B8_2 B4_2 B5_2 B10_2 -0.2(8)
B3_2 B4_2 B5_2 B10_2 63.2(8)
B9_2 B4_2 B5_2 B10_2 -37.7(6)
Cl4_2 B4_2 B5_2 B10_2 -148.2(6)
B1_2 B4_2 B5_2 Cl5_2 -112.7(7)
B8_2 B4_2 B5_2 Cl5_2 146.8(6)
B3_2 B4_2 B5_2 Cl5_2 -149.7(6)
B9_2 B4_2 B5_2 Cl5_2 109.4(7)
Cl4_2 B4_2 B5_2 Cl5_2 -1.2(10)
B1_2 B4_2 B5_2 B9_2 138.0(7)
B8_2 B4_2 B5_2 B9_2 37.4(6)
B3_2 B4_2 B5_2 B9_2 100.9(7)
Cl4_2 B4_2 B5_2 B9_2 -110.6(7)
B10_2 B5_2 B6_2 B1_2 -136.7(7)
Cl5_2 B5_2 B6_2 B1_2 113.0(8)
B4_2 B5_2 B6_2 B1_2 -35.9(6)
B9_2 B5_2 B6_2 B1_2 -99.4(7)
B1_2 B5_2 B6_2 Cl6_2 -111.4(8)
B10_2 B5_2 B6_2 Cl6_2 111.9(8)
Cl5_2 B5_2 B6_2 Cl6_2 1.6(11)
B4_2 B5_2 B6_2 Cl6_2 -147.3(7)
B9_2 B5_2 B6_2 Cl6_2 149.2(7)
B1_2 B5_2 B6_2 B2_2 36.6(6)
B10_2 B5_2 B6_2 B2_2 -100.1(7)
Cl5_2 B5_2 B6_2 B2_2 149.7(6)
B4_2 B5_2 B6_2 B2_2 0.8(9)
B9_2 B5_2 B6_2 B2_2 -62.7(8)
B1_2 B5_2 B6_2 B11_2 99.1(7)
B10_2 B5_2 B6_2 B11_2 -37.6(7)
Cl5_2 B5_2 B6_2 B11_2 -147.9(7)
B4_2 B5_2 B6_2 B11_2 63.2(8)
B9_2 B5_2 B6_2 B11_2 -0.3(9)
B1_2 B5_2 B6_2 B10_2 136.7(7)
Cl5_2 B5_2 B6_2 B10_2 -110.3(8)
B4_2 B5_2 B6_2 B10_2 100.8(7)
B9_2 B5_2 B6_2 B10_2 37.3(7)
B2_2 B1_2 B6_2 B5_2 138.3(7)
B4_2 B1_2 B6_2 B5_2 37.3(6)
B3_2 B1_2 B6_2 B5_2 102.5(7)
Cl1_2 B1_2 B6_2 B5_2 -114.3(7)
B2_2 B1_2 B6_2 Cl6_2 -109.6(7)
B4_2 B1_2 B6_2 Cl6_2 149.5(6)
B5_2 B1_2 B6_2 Cl6_2 112.2(8)
B3_2 B1_2 B6_2 Cl6_2 -145.3(6)
Cl1_2 B1_2 B6_2 Cl6_2 -2.2(10)
B4_2 B1_2 B6_2 B2_2 -101.0(7)
B5_2 B1_2 B6_2 B2_2 -138.3(7)
B3_2 B1_2 B6_2 B2_2 -35.8(6)
Cl1_2 B1_2 B6_2 B2_2 107.4(7)
B2_2 B1_2 B6_2 B11_2 36.3(6)
B4_2 B1_2 B6_2 B11_2 -64.7(8)
B5_2 B1_2 B6_2 B11_2 -102.0(7)
B3_2 B1_2 B6_2 B11_2 0.5(9)
Cl1_2 B1_2 B6_2 B11_2 143.7(6)
B2_2 B1_2 B6_2 B10_2 99.7(7)
B4_2 B1_2 B6_2 B10_2 -1.3(9)
B5_2 B1_2 B6_2 B10_2 -38.6(6)
B3_2 B1_2 B6_2 B10_2 63.9(8)
Cl1_2 B1_2 B6_2 B10_2 -152.9(6)
B1_2 B2_2 B6_2 B5_2 -36.9(6)
B11_2 B2_2 B6_2 B5_2 101.8(7)
B3_2 B2_2 B6_2 B5_2 -0.6(9)
B7_2 B2_2 B6_2 B5_2 64.5(8)
Cl2_2 B2_2 B6_2 B5_2 -146.1(6)
B11_2 B2_2 B6_2 B1_2 138.7(7)
B3_2 B2_2 B6_2 B1_2 36.3(6)
B7_2 B2_2 B6_2 B1_2 101.4(7)
Cl2_2 B2_2 B6_2 B1_2 -109.2(7)
B1_2 B2_2 B6_2 Cl6_2 111.9(8)
B11_2 B2_2 B6_2 Cl6_2 -109.4(8)
B3_2 B2_2 B6_2 Cl6_2 148.2(7)
B7_2 B2_2 B6_2 Cl6_2 -146.7(6)
Cl2_2 B2_2 B6_2 Cl6_2 2.7(10)
B1_2 B2_2 B6_2 B11_2 -138.7(7)
B3_2 B2_2 B6_2 B11_2 -102.4(7)
B7_2 B2_2 B6_2 B11_2 -37.3(6)
Cl2_2 B2_2 B6_2 B11_2 112.1(7)
B1_2 B2_2 B6_2 B10_2 -100.2(7)
B11_2 B2_2 B6_2 B10_2 38.5(6)
B3_2 B2_2 B6_2 B10_2 -63.9(8)
B7_2 B2_2 B6_2 B10_2 1.2(9)
Cl2_2 B2_2 B6_2 B10_2 150.6(6)
B1_2 B2_2 B7_2 Cl7_2 -146.7(7)
B11_2 B2_2 B7_2 Cl7_2 111.8(7)
B3_2 B2_2 B7_2 Cl7_2 -108.3(8)
B6_2 B2_2 B7_2 Cl7_2 149.0(6)
Cl2_2 B2_2 B7_2 Cl7_2 1.0(11)
B1_2 B2_2 B7_2 B11_2 101.5(7)
B3_2 B2_2 B7_2 B11_2 140.0(7)
B6_2 B2_2 B7_2 B11_2 37.2(6)
Cl2_2 B2_2 B7_2 B11_2 -110.8(8)
B1_2 B2_2 B7_2 B8_2 -0.2(9)
B11_2 B2_2 B7_2 B8_2 -101.8(7)
B3_2 B2_2 B7_2 B8_2 38.2(6)
B6_2 B2_2 B7_2 B8_2 -64.6(8)
Cl2_2 B2_2 B7_2 B8_2 147.5(7)
B1_2 B2_2 B7_2 B3_2 -38.4(7)
B11_2 B2_2 B7_2 B3_2 -140.0(7)
B6_2 B2_2 B7_2 B3_2 -102.8(7)
Cl2_2 B2_2 B7_2 B3_2 109.3(8)
B1_2 B2_2 B7_2 B12_2 63.0(8)
B11_2 B2_2 B7_2 B12_2 -38.6(6)
B3_2 B2_2 B7_2 B12_2 101.4(7)
B6_2 B2_2 B7_2 B12_2 -1.4(9)
Cl2_2 B2_2 B7_2 B12_2 -149.3(6)
B2_2 B3_2 B7_2 Cl7_2 108.9(7)
B1_2 B3_2 B7_2 Cl7_2 146.0(6)
Cl3_2 B3_2 B7_2 Cl7_2 -0.8(10)
B8_2 B3_2 B7_2 Cl7_2 -114.7(7)
B4_2 B3_2 B7_2 Cl7_2 -152.1(6)
B1_2 B3_2 B7_2 B2_2 37.1(6)
Cl3_2 B3_2 B7_2 B2_2 -109.7(7)
B8_2 B3_2 B7_2 B2_2 136.4(7)
B4_2 B3_2 B7_2 B2_2 99.0(7)
B2_2 B3_2 B7_2 B11_2 -35.1(6)
B1_2 B3_2 B7_2 B11_2 2.0(8)
Cl3_2 B3_2 B7_2 B11_2 -144.7(6)
B8_2 B3_2 B7_2 B11_2 101.4(7)
B4_2 B3_2 B7_2 B11_2 64.0(8)
B2_2 B3_2 B7_2 B8_2 -136.4(7)
B1_2 B3_2 B7_2 B8_2 -99.3(7)
Cl3_2 B3_2 B7_2 B8_2 113.9(8)
B4_2 B3_2 B7_2 B8_2 -37.4(6)
B2_2 B3_2 B7_2 B12_2 -99.5(7)
B1_2 B3_2 B7_2 B12_2 -62.4(8)
Cl3_2 B3_2 B7_2 B12_2 150.9(6)
B8_2 B3_2 B7_2 B12_2 37.0(6)
B4_2 B3_2 B7_2 B12_2 -0.4(9)
B1_2 B4_2 B8_2 B9_2 -100.4(7)
B3_2 B4_2 B8_2 B9_2 -138.6(7)
Cl4_2 B4_2 B8_2 B9_2 109.5(8)
B5_2 B4_2 B8_2 B9_2 -37.5(6)
B1_2 B4_2 B8_2 B3_2 38.2(7)
B9_2 B4_2 B8_2 B3_2 138.6(7)
Cl4_2 B4_2 B8_2 B3_2 -111.9(8)
B5_2 B4_2 B8_2 B3_2 101.1(7)
B1_2 B4_2 B8_2 B7_2 0.6(9)
B3_2 B4_2 B8_2 B7_2 -37.6(7)
B9_2 B4_2 B8_2 B7_2 101.0(7)
Cl4_2 B4_2 B8_2 B7_2 -149.5(6)
B5_2 B4_2 B8_2 B7_2 63.5(8)
B1_2 B4_2 B8_2 Cl8_2 145.0(6)
B3_2 B4_2 B8_2 Cl8_2 106.8(7)
B9_2 B4_2 B8_2 Cl8_2 -114.6(7)
Cl4_2 B4_2 B8_2 Cl8_2 -5.1(10)
B5_2 B4_2 B8_2 Cl8_2 -152.1(6)
B1_2 B4_2 B8_2 B12_2 -62.9(8)
B3_2 B4_2 B8_2 B12_2 -101.1(7)
B9_2 B4_2 B8_2 B12_2 37.5(6)
Cl4_2 B4_2 B8_2 B12_2 147.0(6)
B5_2 B4_2 B8_2 B12_2 0.0(8)
B2_2 B3_2 B8_2 B4_2 -99.2(7)
B1_2 B3_2 B8_2 B4_2 -37.1(6)
Cl3_2 B3_2 B8_2 B4_2 112.4(8)
B7_2 B3_2 B8_2 B4_2 -138.1(7)
B2_2 B3_2 B8_2 B9_2 -61.9(8)
B1_2 B3_2 B8_2 B9_2 0.1(9)
Cl3_2 B3_2 B8_2 B9_2 149.6(6)
B4_2 B3_2 B8_2 B9_2 37.2(6)
B7_2 B3_2 B8_2 B9_2 -100.8(7)
B2_2 B3_2 B8_2 B7_2 38.9(6)
B1_2 B3_2 B8_2 B7_2 100.9(7)
Cl3_2 B3_2 B8_2 B7_2 -109.6(8)
B4_2 B3_2 B8_2 B7_2 138.1(7)
B2_2 B3_2 B8_2 Cl8_2 153.5(6)
B1_2 B3_2 B8_2 Cl8_2 -144.4(6)
Cl3_2 B3_2 B8_2 Cl8_2 5.1(10)
B4_2 B3_2 B8_2 Cl8_2 -107.3(7)
B7_2 B3_2 B8_2 Cl8_2 114.6(7)
B2_2 B3_2 B8_2 B12_2 2.1(9)
B1_2 B3_2 B8_2 B12_2 64.1(8)
Cl3_2 B3_2 B8_2 B12_2 -146.4(6)
B4_2 B3_2 B8_2 B12_2 101.2(7)
B7_2 B3_2 B8_2 B12_2 -36.8(6)
Cl7_2 B7_2 B8_2 B4_2 144.3(7)
B2_2 B7_2 B8_2 B4_2 -0.2(9)
B11_2 B7_2 B8_2 B4_2 -61.9(8)
B3_2 B7_2 B8_2 B4_2 37.6(7)
B12_2 B7_2 B8_2 B4_2 -101.3(7)
Cl7_2 B7_2 B8_2 B9_2 -151.9(7)
B2_2 B7_2 B8_2 B9_2 63.5(8)
B11_2 B7_2 B8_2 B9_2 1.9(9)
B3_2 B7_2 B8_2 B9_2 101.4(7)
B12_2 B7_2 B8_2 B9_2 -37.5(6)
Cl7_2 B7_2 B8_2 B3_2 106.7(8)
B2_2 B7_2 B8_2 B3_2 -37.8(6)
B11_2 B7_2 B8_2 B3_2 -99.5(7)
B12_2 B7_2 B8_2 B3_2 -138.9(7)
Cl7_2 B7_2 B8_2 Cl8_2 2.5(11)
B2_2 B7_2 B8_2 Cl8_2 -142.0(7)
B11_2 B7_2 B8_2 Cl8_2 156.4(7)
B3_2 B7_2 B8_2 Cl8_2 -104.2(8)
B12_2 B7_2 B8_2 Cl8_2 116.9(8)
Cl7_2 B7_2 B8_2 B12_2 -114.4(8)
B2_2 B7_2 B8_2 B12_2 101.1(7)
B11_2 B7_2 B8_2 B12_2 39.5(6)
B3_2 B7_2 B8_2 B12_2 138.9(7)
B4_2 B8_2 B9_2 Cl9_2 -104.6(8)
B3_2 B8_2 B9_2 Cl9_2 -141.8(7)
B7_2 B8_2 B9_2 Cl9_2 154.4(6)
Cl8_2 B8_2 B9_2 Cl9_2 0.0(11)
B12_2 B8_2 B9_2 Cl9_2 117.1(8)
B3_2 B8_2 B9_2 B4_2 -37.2(6)
B7_2 B8_2 B9_2 B4_2 -101.0(7)
Cl8_2 B8_2 B9_2 B4_2 104.5(8)
B12_2 B8_2 B9_2 B4_2 -138.4(7)
B4_2 B8_2 B9_2 B5_2 37.4(6)
B3_2 B8_2 B9_2 B5_2 0.2(9)
B7_2 B8_2 B9_2 B5_2 -63.6(8)
Cl8_2 B8_2 B9_2 B5_2 142.0(7)
B12_2 B8_2 B9_2 B5_2 -101.0(7)
B4_2 B8_2 B9_2 B10_2 100.3(7)
B3_2 B8_2 B9_2 B10_2 63.1(8)
B7_2 B8_2 B9_2 B10_2 -0.7(9)
Cl8_2 B8_2 B9_2 B10_2 -155.1(6)
B12_2 B8_2 B9_2 B10_2 -38.0(6)
B4_2 B8_2 B9_2 B12_2 138.4(7)
B3_2 B8_2 B9_2 B12_2 101.2(7)
B7_2 B8_2 B9_2 B12_2 37.4(6)
Cl8_2 B8_2 B9_2 B12_2 -117.1(8)
B1_2 B4_2 B9_2 Cl9_2 -145.8(6)
B8_2 B4_2 B9_2 Cl9_2 113.4(7)
B3_2 B4_2 B9_2 Cl9_2 150.4(6)
Cl4_2 B4_2 B9_2 Cl9_2 1.0(10)
B5_2 B4_2 B9_2 Cl9_2 -108.5(7)
B1_2 B4_2 B9_2 B8_2 100.8(7)
B3_2 B4_2 B9_2 B8_2 37.1(6)
Cl4_2 B4_2 B9_2 B8_2 -112.4(8)
B5_2 B4_2 B9_2 B8_2 138.1(7)
B1_2 B4_2 B9_2 B5_2 -37.2(6)
B8_2 B4_2 B9_2 B5_2 -138.1(7)
B3_2 B4_2 B9_2 B5_2 -101.0(7)
Cl4_2 B4_2 B9_2 B5_2 109.5(8)
B1_2 B4_2 B9_2 B10_2 0.0(9)
B8_2 B4_2 B9_2 B10_2 -100.8(7)
B3_2 B4_2 B9_2 B10_2 -63.8(8)
Cl4_2 B4_2 B9_2 B10_2 146.8(7)
B5_2 B4_2 B9_2 B10_2 37.3(6)
B1_2 B4_2 B9_2 B12_2 63.4(8)
B8_2 B4_2 B9_2 B12_2 -37.4(6)
B3_2 B4_2 B9_2 B12_2 -0.4(9)
Cl4_2 B4_2 B9_2 B12_2 -149.9(7)
B5_2 B4_2 B9_2 B12_2 100.6(7)
B1_2 B5_2 B9_2 Cl9_2 143.3(6)
B6_2 B5_2 B9_2 Cl9_2 -153.0(6)
B10_2 B5_2 B9_2 Cl9_2 -115.6(8)
Cl5_2 B5_2 B9_2 Cl9_2 -4.8(10)
B4_2 B5_2 B9_2 Cl9_2 106.4(7)
B1_2 B5_2 B9_2 B8_2 -0.5(9)
B6_2 B5_2 B9_2 B8_2 63.2(8)
B10_2 B5_2 B9_2 B8_2 100.6(7)
Cl5_2 B5_2 B9_2 B8_2 -148.6(6)
B4_2 B5_2 B9_2 B8_2 -37.4(6)
B1_2 B5_2 B9_2 B4_2 36.9(6)
B6_2 B5_2 B9_2 B4_2 100.6(7)
B10_2 B5_2 B9_2 B4_2 138.0(7)
Cl5_2 B5_2 B9_2 B4_2 -111.3(8)
B1_2 B5_2 B9_2 B10_2 -101.1(7)
B6_2 B5_2 B9_2 B10_2 -37.4(6)
Cl5_2 B5_2 B9_2 B10_2 110.8(8)
B4_2 B5_2 B9_2 B10_2 -138.0(7)
B1_2 B5_2 B9_2 B12_2 -64.2(8)
B6_2 B5_2 B9_2 B12_2 -0.6(9)
B10_2 B5_2 B9_2 B12_2 36.8(6)
Cl5_2 B5_2 B9_2 B12_2 147.6(7)
B4_2 B5_2 B9_2 B12_2 -101.1(7)
B1_2 B5_2 B10_2 B6_2 -38.7(6)
Cl5_2 B5_2 B10_2 B6_2 111.6(8)
B4_2 B5_2 B10_2 B6_2 -101.1(7)
B9_2 B5_2 B10_2 B6_2 -138.6(7)
B1_2 B5_2 B10_2 Cl10_2 -145.3(6)
B6_2 B5_2 B10_2 Cl10_2 -106.6(8)
Cl5_2 B5_2 B10_2 Cl10_2 5.0(10)
B4_2 B5_2 B10_2 Cl10_2 152.3(6)
B9_2 B5_2 B10_2 Cl10_2 114.8(7)
B1_2 B5_2 B10_2 B11_2 -1.7(9)
B6_2 B5_2 B10_2 B11_2 37.0(7)
Cl5_2 B5_2 B10_2 B11_2 148.6(6)
B4_2 B5_2 B10_2 B11_2 -64.1(8)
B9_2 B5_2 B10_2 B11_2 -101.6(7)
B1_2 B5_2 B10_2 B9_2 99.9(7)
B6_2 B5_2 B10_2 B9_2 138.6(7)
Cl5_2 B5_2 B10_2 B9_2 -109.7(7)
B4_2 B5_2 B10_2 B9_2 37.5(6)
B1_2 B5_2 B10_2 B12_2 62.8(8)
B6_2 B5_2 B10_2 B12_2 101.5(7)
Cl5_2 B5_2 B10_2 B12_2 -146.9(6)
B4_2 B5_2 B10_2 B12_2 0.4(8)
B9_2 B5_2 B10_2 B12_2 -37.1(6)
B1_2 B6_2 B10_2 B5_2 38.3(6)
Cl6_2 B6_2 B10_2 B5_2 -112.4(8)
B2_2 B6_2 B10_2 B5_2 100.3(7)
B11_2 B6_2 B10_2 B5_2 138.3(7)
B5_2 B6_2 B10_2 Cl10_2 110.2(7)
B1_2 B6_2 B10_2 Cl10_2 148.5(6)
Cl6_2 B6_2 B10_2 Cl10_2 -2.2(10)
B2_2 B6_2 B10_2 Cl10_2 -149.5(6)
B11_2 B6_2 B10_2 Cl10_2 -111.6(7)
B5_2 B6_2 B10_2 B11_2 -138.3(7)
B1_2 B6_2 B10_2 B11_2 -100.0(7)
Cl6_2 B6_2 B10_2 B11_2 109.3(8)
B2_2 B6_2 B10_2 B11_2 -38.0(6)
B5_2 B6_2 B10_2 B9_2 -37.0(6)
B1_2 B6_2 B10_2 B9_2 1.3(9)
Cl6_2 B6_2 B10_2 B9_2 -149.4(6)
B2_2 B6_2 B10_2 B9_2 63.3(8)
B11_2 B6_2 B10_2 B9_2 101.2(7)
B5_2 B6_2 B10_2 B12_2 -100.9(8)
B1_2 B6_2 B10_2 B12_2 -62.6(8)
Cl6_2 B6_2 B10_2 B12_2 146.7(6)
B2_2 B6_2 B10_2 B12_2 -0.6(9)
B11_2 B6_2 B10_2 B12_2 37.4(6)
Cl9_2 B9_2 B10_2 B5_2 105.0(8)
B8_2 B9_2 B10_2 B5_2 -100.6(7)
B4_2 B9_2 B10_2 B5_2 -37.4(6)
B12_2 B9_2 B10_2 B5_2 -138.8(7)
Cl9_2 B9_2 B10_2 B6_2 141.7(7)
B8_2 B9_2 B10_2 B6_2 -64.0(8)
B4_2 B9_2 B10_2 B6_2 -0.8(9)
B5_2 B9_2 B10_2 B6_2 36.6(6)
B12_2 B9_2 B10_2 B6_2 -102.2(7)
Cl9_2 B9_2 B10_2 Cl10_2 -2.9(11)
B8_2 B9_2 B10_2 Cl10_2 151.5(7)
B4_2 B9_2 B10_2 Cl10_2 -145.4(7)
B5_2 B9_2 B10_2 Cl10_2 -107.9(8)
B12_2 B9_2 B10_2 Cl10_2 113.3(8)
Cl9_2 B9_2 B10_2 B11_2 -155.2(6)
B8_2 B9_2 B10_2 B11_2 -0.8(9)
B4_2 B9_2 B10_2 B11_2 62.3(8)
B5_2 B9_2 B10_2 B11_2 99.8(7)
B12_2 B9_2 B10_2 B11_2 -39.0(6)
Cl9_2 B9_2 B10_2 B12_2 -116.2(8)
B8_2 B9_2 B10_2 B12_2 38.2(6)
B4_2 B9_2 B10_2 B12_2 101.4(7)
B5_2 B9_2 B10_2 B12_2 138.8(7)
B1_2 B2_2 B11_2 B6_2 37.3(6)
B3_2 B2_2 B11_2 B6_2 102.5(7)
B7_2 B2_2 B11_2 B6_2 139.2(7)
Cl2_2 B2_2 B11_2 B6_2 -108.0(7)
B1_2 B2_2 B11_2 Cl11_2 144.7(6)
B3_2 B2_2 B11_2 Cl11_2 -150.2(6)
B6_2 B2_2 B11_2 Cl11_2 107.4(7)
B7_2 B2_2 B11_2 Cl11_2 -113.4(7)
Cl2_2 B2_2 B11_2 Cl11_2 -0.6(10)
B1_2 B2_2 B11_2 B10_2 -1.2(9)
B3_2 B2_2 B11_2 B10_2 64.0(8)
B6_2 B2_2 B11_2 B10_2 -38.4(6)
B7_2 B2_2 B11_2 B10_2 100.7(7)
Cl2_2 B2_2 B11_2 B10_2 -146.4(6)
B1_2 B2_2 B11_2 B7_2 -101.9(7)
B3_2 B2_2 B11_2 B7_2 -36.7(6)
B6_2 B2_2 B11_2 B7_2 -139.2(7)
Cl2_2 B2_2 B11_2 B7_2 112.8(7)
B1_2 B2_2 B11_2 B12_2 -64.0(8)
B3_2 B2_2 B11_2 B12_2 1.2(9)
B6_2 B2_2 B11_2 B12_2 -101.3(7)
B7_2 B2_2 B11_2 B12_2 37.9(6)
Cl2_2 B2_2 B11_2 B12_2 150.7(6)
B5_2 B6_2 B11_2 B2_2 -99.1(7)
B1_2 B6_2 B11_2 B2_2 -36.2(6)
Cl6_2 B6_2 B11_2 B2_2 110.5(7)
B10_2 B6_2 B11_2 B2_2 -136.7(7)
B5_2 B6_2 B11_2 Cl11_2 155.4(6)
B1_2 B6_2 B11_2 Cl11_2 -141.7(6)
Cl6_2 B6_2 B11_2 Cl11_2 5.0(10)
B2_2 B6_2 B11_2 Cl11_2 -105.5(7)
B10_2 B6_2 B11_2 Cl11_2 117.8(7)
B5_2 B6_2 B11_2 B10_2 37.6(7)
B1_2 B6_2 B11_2 B10_2 100.5(7)
Cl6_2 B6_2 B11_2 B10_2 -112.8(8)
B2_2 B6_2 B11_2 B10_2 136.7(7)
B5_2 B6_2 B11_2 B7_2 -62.2(8)
B1_2 B6_2 B11_2 B7_2 0.8(9)
Cl6_2 B6_2 B11_2 B7_2 147.5(6)
B2_2 B6_2 B11_2 B7_2 37.0(6)
B10_2 B6_2 B11_2 B7_2 -99.7(7)
B5_2 B6_2 B11_2 B12_2 1.0(9)
B1_2 B6_2 B11_2 B12_2 63.9(8)
Cl6_2 B6_2 B11_2 B12_2 -149.4(6)
B2_2 B6_2 B11_2 B12_2 100.1(7)
B10_2 B6_2 B11_2 B12_2 -36.6(7)
B5_2 B10_2 B11_2 B2_2 1.8(9)
B6_2 B10_2 B11_2 B2_2 38.6(6)
Cl10_2 B10_2 B11_2 B2_2 144.9(7)
B9_2 B10_2 B11_2 B2_2 -61.7(8)
B12_2 B10_2 B11_2 B2_2 -100.4(7)
B5_2 B10_2 B11_2 B6_2 -36.8(7)
Cl10_2 B10_2 B11_2 B6_2 106.4(8)
B9_2 B10_2 B11_2 B6_2 -100.3(7)
B12_2 B10_2 B11_2 B6_2 -139.0(7)
B5_2 B10_2 B11_2 Cl11_2 -139.5(7)
B6_2 B10_2 B11_2 Cl11_2 -102.7(8)
Cl10_2 B10_2 B11_2 Cl11_2 3.7(11)
B9_2 B10_2 B11_2 Cl11_2 157.0(7)
B12_2 B10_2 B11_2 Cl11_2 118.4(8)
B5_2 B10_2 B11_2 B7_2 65.5(8)
B6_2 B10_2 B11_2 B7_2 102.3(7)
Cl10_2 B10_2 B11_2 B7_2 -151.4(6)
B9_2 B10_2 B11_2 B7_2 2.0(9)
B12_2 B10_2 B11_2 B7_2 -36.7(6)
B5_2 B10_2 B11_2 B12_2 102.2(7)
B6_2 B10_2 B11_2 B12_2 139.0(7)
Cl10_2 B10_2 B11_2 B12_2 -114.7(8)
B9_2 B10_2 B11_2 B12_2 38.7(6)
Cl7_2 B7_2 B11_2 B2_2 -107.5(7)
B8_2 B7_2 B11_2 B2_2 98.0(7)
B3_2 B7_2 B11_2 B2_2 35.1(6)
B12_2 B7_2 B11_2 B2_2 137.1(7)
Cl7_2 B7_2 B11_2 B6_2 -144.4(6)
B2_2 B7_2 B11_2 B6_2 -36.9(6)
B8_2 B7_2 B11_2 B6_2 61.1(8)
B3_2 B7_2 B11_2 B6_2 -1.7(8)
B12_2 B7_2 B11_2 B6_2 100.2(7)
Cl7_2 B7_2 B11_2 Cl11_2 -4.2(11)
B2_2 B7_2 B11_2 Cl11_2 103.3(7)
B8_2 B7_2 B11_2 Cl11_2 -158.7(6)
B3_2 B7_2 B11_2 Cl11_2 138.5(6)
B12_2 B7_2 B11_2 Cl11_2 -119.6(8)
Cl7_2 B7_2 B11_2 B10_2 152.1(6)
B2_2 B7_2 B11_2 B10_2 -100.4(7)
B8_2 B7_2 B11_2 B10_2 -2.4(9)
B3_2 B7_2 B11_2 B10_2 -65.2(8)
B12_2 B7_2 B11_2 B10_2 36.7(6)
Cl7_2 B7_2 B11_2 B12_2 115.4(8)
B2_2 B7_2 B11_2 B12_2 -137.1(7)
B8_2 B7_2 B11_2 B12_2 -39.1(6)
B3_2 B7_2 B11_2 B12_2 -102.0(7)
C7_2 N1_2 B12_2 B7_2 -70.0(10)
C5_2 N1_2 B12_2 B7_2 49.9(10)
C6_2 N1_2 B12_2 B7_2 169.0(8)
C7_2 N1_2 B12_2 B10_2 72.6(9)
C5_2 N1_2 B12_2 B10_2 -167.5(7)
C6_2 N1_2 B12_2 B10_2 -48.4(10)
C7_2 N1_2 B12_2 B8_2 -142.6(8)
C5_2 N1_2 B12_2 B8_2 -22.7(10)
C6_2 N1_2 B12_2 B8_2 96.4(9)
C7_2 N1_2 B12_2 B9_2 144.9(8)
C5_2 N1_2 B12_2 B9_2 -95.2(9)
C6_2 N1_2 B12_2 B9_2 23.9(11)
C7_2 N1_2 B12_2 B11_2 1.4(11)
C5_2 N1_2 B12_2 B11_2 121.3(8)
C6_2 N1_2 B12_2 B11_2 -119.6(8)
Cl7_2 B7_2 B12_2 N1_2 0.0(12)
B2_2 B7_2 B12_2 N1_2 148.2(7)
B11_2 B7_2 B12_2 N1_2 110.7(9)
B8_2 B7_2 B12_2 N1_2 -113.0(9)
B3_2 B7_2 B12_2 N1_2 -149.6(7)
Cl7_2 B7_2 B12_2 B10_2 -147.3(7)
B2_2 B7_2 B12_2 B10_2 1.0(8)
B11_2 B7_2 B12_2 B10_2 -36.5(6)
B8_2 B7_2 B12_2 B10_2 99.8(7)
B3_2 B7_2 B12_2 B10_2 63.1(8)
Cl7_2 B7_2 B12_2 B8_2 112.9(8)
B2_2 B7_2 B12_2 B8_2 -98.8(7)
B11_2 B7_2 B12_2 B8_2 -136.3(7)
B3_2 B7_2 B12_2 B8_2 -36.7(6)
Cl7_2 B7_2 B12_2 B9_2 149.8(7)
B2_2 B7_2 B12_2 B9_2 -61.9(8)
B11_2 B7_2 B12_2 B9_2 -99.4(7)
B8_2 B7_2 B12_2 B9_2 36.9(6)
B3_2 B7_2 B12_2 B9_2 0.2(9)
Cl7_2 B7_2 B12_2 B11_2 -110.8(8)
B2_2 B7_2 B12_2 B11_2 37.5(6)
B8_2 B7_2 B12_2 B11_2 136.3(7)
B3_2 B7_2 B12_2 B11_2 99.6(7)
B5_2 B10_2 B12_2 N1_2 149.4(7)
B6_2 B10_2 B12_2 N1_2 -147.6(7)
Cl10_2 B10_2 B12_2 N1_2 -1.0(11)
B11_2 B10_2 B12_2 N1_2 -110.7(8)
B9_2 B10_2 B12_2 N1_2 112.4(8)
B5_2 B10_2 B12_2 B7_2 -63.3(8)
B6_2 B10_2 B12_2 B7_2 -0.3(9)
Cl10_2 B10_2 B12_2 B7_2 146.3(6)
B11_2 B10_2 B12_2 B7_2 36.6(6)
B9_2 B10_2 B12_2 B7_2 -100.3(7)
B5_2 B10_2 B12_2 B8_2 -0.4(8)
B6_2 B10_2 B12_2 B8_2 62.6(8)
Cl10_2 B10_2 B12_2 B8_2 -150.9(6)
B11_2 B10_2 B12_2 B8_2 99.4(7)
B9_2 B10_2 B12_2 B8_2 -37.5(6)
B5_2 B10_2 B12_2 B9_2 37.1(6)
B6_2 B10_2 B12_2 B9_2 100.1(7)
Cl10_2 B10_2 B12_2 B9_2 -113.4(8)
B11_2 B10_2 B12_2 B9_2 136.9(7)
B5_2 B10_2 B12_2 B11_2 -99.8(7)
B6_2 B10_2 B12_2 B11_2 -36.8(6)
Cl10_2 B10_2 B12_2 B11_2 109.7(8)
B9_2 B10_2 B12_2 B11_2 -136.9(7)
B4_2 B8_2 B12_2 N1_2 -148.9(7)
B9_2 B8_2 B12_2 N1_2 -111.5(8)
B3_2 B8_2 B12_2 N1_2 147.3(7)
B7_2 B8_2 B12_2 N1_2 110.3(8)
Cl8_2 B8_2 B12_2 N1_2 -0.4(12)
B4_2 B8_2 B12_2 B7_2 100.8(7)
B9_2 B8_2 B12_2 B7_2 138.2(7)
B3_2 B8_2 B12_2 B7_2 37.0(6)
Cl8_2 B8_2 B12_2 B7_2 -110.7(8)
B4_2 B8_2 B12_2 B10_2 0.3(8)
B9_2 B8_2 B12_2 B10_2 37.7(6)
B3_2 B8_2 B12_2 B10_2 -63.5(8)
B7_2 B8_2 B12_2 B10_2 -100.5(7)
Cl8_2 B8_2 B12_2 B10_2 148.8(6)
B4_2 B8_2 B12_2 B9_2 -37.4(6)
B3_2 B8_2 B12_2 B9_2 -101.3(7)
B7_2 B8_2 B12_2 B9_2 -138.2(7)
Cl8_2 B8_2 B12_2 B9_2 111.1(8)
B4_2 B8_2 B12_2 B11_2 62.5(8)
B9_2 B8_2 B12_2 B11_2 99.9(7)
B3_2 B8_2 B12_2 B11_2 -1.4(8)
B7_2 B8_2 B12_2 B11_2 -38.3(6)
Cl8_2 B8_2 B12_2 B11_2 -149.0(7)
Cl9_2 B9_2 B12_2 N1_2 2.4(13)
B8_2 B9_2 B12_2 N1_2 112.3(9)
B4_2 B9_2 B12_2 N1_2 149.5(8)
B5_2 B9_2 B12_2 N1_2 -147.0(8)
B10_2 B9_2 B12_2 N1_2 -110.3(9)
Cl9_2 B9_2 B12_2 B7_2 -147.0(7)
B8_2 B9_2 B12_2 B7_2 -37.1(6)
B4_2 B9_2 B12_2 B7_2 0.1(9)
B5_2 B9_2 B12_2 B7_2 63.6(8)
B10_2 B9_2 B12_2 B7_2 100.3(7)
Cl9_2 B9_2 B12_2 B10_2 112.7(9)
B8_2 B9_2 B12_2 B10_2 -137.3(7)
B4_2 B9_2 B12_2 B10_2 -100.1(7)
B5_2 B9_2 B12_2 B10_2 -36.7(6)
Cl9_2 B9_2 B12_2 B8_2 -109.9(9)
B4_2 B9_2 B12_2 B8_2 37.2(6)
B5_2 B9_2 B12_2 B8_2 100.7(7)
B10_2 B9_2 B12_2 B8_2 137.3(7)
Cl9_2 B9_2 B12_2 B11_2 150.5(7)
B8_2 B9_2 B12_2 B11_2 -99.5(7)
B4_2 B9_2 B12_2 B11_2 -62.3(8)
B5_2 B9_2 B12_2 B11_2 1.1(9)
B10_2 B9_2 B12_2 B11_2 37.8(6)
B2_2 B11_2 B12_2 N1_2 -149.2(7)
B6_2 B11_2 B12_2 N1_2 147.3(7)
Cl11_2 B11_2 B12_2 N1_2 -2.9(12)
B10_2 B11_2 B12_2 N1_2 110.6(9)
B7_2 B11_2 B12_2 N1_2 -110.8(8)
B2_2 B11_2 B12_2 B7_2 -38.4(6)
B6_2 B11_2 B12_2 B7_2 -101.9(7)
Cl11_2 B11_2 B12_2 B7_2 107.9(9)
B10_2 B11_2 B12_2 B7_2 -138.6(7)
B2_2 B11_2 B12_2 B10_2 100.3(7)
B6_2 B11_2 B12_2 B10_2 36.7(6)
Cl11_2 B11_2 B12_2 B10_2 -113.5(9)
B7_2 B11_2 B12_2 B10_2 138.6(7)
B2_2 B11_2 B12_2 B8_2 0.1(8)
B6_2 B11_2 B12_2 B8_2 -63.4(8)
Cl11_2 B11_2 B12_2 B8_2 146.3(7)
B10_2 B11_2 B12_2 B8_2 -100.2(7)
B7_2 B11_2 B12_2 B8_2 38.5(6)
B2_2 B11_2 B12_2 B9_2 62.3(8)
B6_2 B11_2 B12_2 B9_2 -1.3(9)
Cl11_2 B11_2 B12_2 B9_2 -151.5(7)
B10_2 B11_2 B12_2 B9_2 -38.0(6)
B7_2 B11_2 B12_2 B9_2 100.6(7)
